data_4117331
loop_
_publ_author_name
'J\'er\^ome Marrot'
'Marie Anne Pilette'
'Mohamed Haouas'
'S\'ebastien Floquet'
'Francis Taulelle'
'Xavier L\'opez'
'Josep M. Poblet'
'Emmanuel Cadot'

_publ_contact_author
; 
      Pr E. Cadot
      Institut Lavoisier de Versailles, ILV, UMR CNRS 8180
      Universit\'e de Versailles Saint-Quentin-en-Yvelines
      45 Avenue des Etats Unis
      78035 Versailles Cedex
      France
;
_publ_contact_author_email cadot@chimie.uvsq.fr
_publ_contact_author_fax '(33) 1 39 25 43 81'
_publ_contact_author_phone '(33) 1 39 25 43 82'
_publ_section_title
;
 Polyoxometalates Paneling through {Mo~2~O~2~S~2~} Coordination:
 Cation-Directed Conformations and Chemistry of a Supramolecular Hexameric
 Scaffold
;
_journal_name_full 'Journal of the American Chemical Society'
_journal_page_first 1724
_journal_page_last 1737
_journal_paper_doi 10.1021/ja2090383
_journal_volume 134
_journal_year 2012
_chemical_formula_sum 'As6 H392 K Li35 Mo18 O412 S18 W54'
_chemical_formula_weight 19950.56
_chemical_name_systematic
; 
 ? 
;
_space_group_IT_number 62
_symmetry_cell_setting orthorhombic
_symmetry_space_group_name_Hall '-P 2ac 2n'
_symmetry_space_group_name_H-M 'P n m a'
_atom_sites_solution_hydrogens none
_atom_sites_solution_primary direct
_atom_sites_solution_secondary difmap
_audit_creation_method SHELXL-97
_cell_angle_alpha 90.00
_cell_angle_beta 90.00
_cell_angle_gamma 90.00
_cell_formula_units_Z 4
_cell_length_a 39.7619(8)
_cell_length_b 37.8141(10)
_cell_length_c 25.0128(5)
_cell_measurement_reflns_used 9052
_cell_measurement_temperature 293(2)
_cell_measurement_theta_max 24.10
_cell_measurement_theta_min 2.77
_cell_volume 37608.3(15)
_computing_cell_refinement 'Bruker SAINT'
_computing_data_collection 'Bruker APEX2'
_computing_data_reduction 'Bruker SAINT'
_computing_molecular_graphics 'Bruker SHELXTL'
_computing_publication_material 'Bruker SHELXTL'
_computing_structure_refinement 'SHELXL-97 (Sheldrick, 1997)'
_computing_structure_solution 'SHELXS-97 (Sheldrick, 1990)'
_diffrn_ambient_temperature 293(2)
_diffrn_detector_area_resol_mean 512x512
_diffrn_measured_fraction_theta_full 0.999
_diffrn_measured_fraction_theta_max 0.999
_diffrn_measurement_device_type 'CCD area detector'
_diffrn_measurement_method 'phi and omega scans'
_diffrn_radiation_monochromator graphite
_diffrn_radiation_source 'fine-focus sealed tube'
_diffrn_radiation_type MoK\a
_diffrn_radiation_wavelength 0.71073
_diffrn_reflns_av_R_equivalents 0.0661
_diffrn_reflns_av_sigmaI/netI 0.0502
_diffrn_reflns_limit_h_max 50
_diffrn_reflns_limit_h_min -49
_diffrn_reflns_limit_k_max 48
_diffrn_reflns_limit_k_min -37
_diffrn_reflns_limit_l_max 31
_diffrn_reflns_limit_l_min -30
_diffrn_reflns_number 364256
_diffrn_reflns_theta_full 27.00
_diffrn_reflns_theta_max 27.00
_diffrn_reflns_theta_min 0.96
_exptl_absorpt_coefficient_mu 17.784
_exptl_absorpt_correction_T_max 0.5365
_exptl_absorpt_correction_T_min 0.1420
_exptl_absorpt_correction_type multi-scan
_exptl_absorpt_process_details 'SADABS (Sheldrick, V2.10)'
_exptl_crystal_colour red
_exptl_crystal_density_diffrn 3.524
_exptl_crystal_description parallelepiped
_exptl_crystal_F_000 36200
_exptl_crystal_size_max 0.18
_exptl_crystal_size_mid 0.08
_exptl_crystal_size_min 0.04
_refine_diff_density_max 2.894
_refine_diff_density_min -4.689
_refine_diff_density_rms 0.984
_refine_ls_extinction_method none
_refine_ls_goodness_of_fit_ref 1.188
_refine_ls_hydrogen_treatment none
_refine_ls_matrix_type full
_refine_ls_number_parameters 1933
_refine_ls_number_reflns 41616
_refine_ls_number_restraints 1
_refine_ls_restrained_S_all 1.188
_refine_ls_R_factor_all 0.1113
_refine_ls_R_factor_gt 0.0551
_refine_ls_shift/su_max 0.004
_refine_ls_shift/su_mean 0.000
_refine_ls_structure_factor_coef Fsqd
_refine_ls_weighting_details 'calc w=1/[\s^2^(Fo^2^)+(0.0955P)^2^+868.2250P] where P=(Fo^2^+2Fc^2^)/3'
_refine_ls_weighting_scheme calc
_refine_ls_wR_factor_gt 0.1506
_refine_ls_wR_factor_ref 0.2065
_reflns_number_gt 27789
_reflns_number_total 41616
_reflns_threshold_expression >2sigma(I)
_cod_data_source_file ja2090383_si_002.cif
_cod_data_source_block KLi_1a
_cod_original_formula_sum 'H392 As6 K Li35 Mo18 O412 S18 W54'
_cod_database_code 4117331

loop_
_symmetry_equiv_pos_as_xyz
'x, y, z'
'-x+1/2, -y, z+1/2'
'-x, y+1/2, -z'
'x+1/2, -y+1/2, -z+1/2'
'-x, -y, -z'
'x-1/2, y, -z-1/2'
'x, -y-1/2, z'
'-x-1/2, y-1/2, z-1/2'

loop_
_atom_site_label
_atom_site_type_symbol
_atom_site_fract_x
_atom_site_fract_y
_atom_site_fract_z
_atom_site_U_iso_or_equiv
_atom_site_adp_type
_atom_site_occupancy
_atom_site_symmetry_multiplicity
_atom_site_calc_flag
_atom_site_refinement_flags
W1 W 0.099077(13) 0.799033(16) 0.92286(2) 0.03748(14) Uani 1 1 d .
W2 W 0.14895(2) 0.7500 1.02360(3) 0.0448(2) Uani 1 2 d S
W3 W 0.218260(14) 0.705602(18) 0.98551(2) 0.04171(15) Uani 1 1 d .
W4 W 0.169854(13) 0.842515(16) 0.88606(2) 0.03638(14) Uani 1 1 d .
W5 W 0.124448(12) 0.797977(15) 0.79418(2) 0.03085(13) Uani 1 1 d .
W6 W 0.095474(13) 0.798162(17) 0.54602(2) 0.03802(14) Uani 1 1 d .
W7 W 0.118505(15) 0.842886(17) 0.43537(2) 0.04299(16) Uani 1 1 d .
W8 W 0.143360(16) 0.794313(18) 0.31606(2) 0.04398(16) Uani 1 1 d .
W9 W 0.06990(2) 0.7500 0.31750(3) 0.0500(3) Uani 1 2 d S
W10 W 0.044288(14) 0.79920(2) 0.43866(3) 0.04711(17) Uani 1 1 d .
W11 W 0.297701(17) 0.891199(19) 0.27333(3) 0.04985(17) Uani 1 1 d .
W12 W 0.289242(15) 0.947918(17) 0.38987(3) 0.04352(16) Uani 1 1 d .
W13 W 0.353779(14) 0.954226(15) 0.47650(2) 0.03676(14) Uani 1 1 d .
W14 W 0.431666(14) 0.906078(16) 0.45231(2) 0.03872(14) Uani 1 1 d .
W15 W 0.439400(16) 0.854519(17) 0.34319(3) 0.04587(16) Uani 1 1 d .
W16 W 0.369175(19) 0.846730(18) 0.25080(3) 0.05181(18) Uani 1 1 d .
W17 W 0.367479(19) 0.935299(18) 0.23580(3) 0.05072(18) Uani 1 1 d .
W18 W 0.359592(16) 0.992761(16) 0.35492(3) 0.04391(16) Uani 1 1 d .
W19 W 0.438820(16) 0.943504(17) 0.33020(3) 0.04563(16) Uani 1 1 d .
W20 W 0.338757(15) 0.950313(17) 0.83623(3) 0.04424(16) Uani 1 1 d .
W21 W 0.371481(16) 0.89537(2) 0.94352(2) 0.04919(18) Uani 1 1 d .
W22 W 0.443245(15) 0.850034(18) 0.92728(2) 0.04338(16) Uani 1 1 d .
W23 W 0.490920(12) 0.856506(15) 0.80404(2) 0.03480(14) Uani 1 1 d .
W24 W 0.459675(13) 0.906259(15) 0.70328(2) 0.03334(13) Uani 1 1 d .
W25 W 0.381388(14) 0.955200(15) 0.72049(2) 0.03651(14) Uani 1 1 d .
W26 W 0.412234(16) 0.995316(16) 0.83049(3) 0.04451(16) Uani 1 1 d .
W27 W 0.492297(14) 0.946129(16) 0.81223(3) 0.03982(15) Uani 1 1 d .
W28 W 0.445405(16) 0.939200(19) 0.93983(3) 0.04828(17) Uani 1 1 d .
Mo1 Mo 0.25823(3) 0.81401(3) 0.85450(5) 0.0346(3) Uani 1 1 d .
Mo2 Mo 0.31809(3) 0.85288(3) 0.83842(5) 0.0361(3) Uani 1 1 d .
Mo3 Mo 0.18322(4) 0.7500 0.70747(6) 0.0290(4) Uani 1 2 d S
Mo4 Mo 0.16973(4) 0.7500 0.59490(6) 0.0309(4) Uani 1 2 d S
Mo5 Mo 0.20850(3) 0.81378(3) 0.41865(5) 0.0364(3) Uani 1 1 d .
Mo6 Mo 0.26883(3) 0.85116(3) 0.40163(5) 0.0372(3) Uani 1 1 d .
Mo7 Mo 0.37155(3) 0.78744(3) 0.36991(5) 0.0397(3) Uani 1 1 d .
Mo8 Mo 0.36741(3) 0.86875(3) 0.54148(4) 0.0302(3) Uani 1 1 d .
Mo9 Mo 0.38008(3) 0.86884(3) 0.65478(4) 0.0296(3) Uani 1 1 d .
Mo10 Mo 0.42316(3) 0.78753(3) 0.81611(5) 0.0348(3) Uani 1 1 d .
As1 As 0.17863(4) 0.7500 0.87836(7) 0.0258(4) Uani 1 2 d S
As2 As 0.12855(4) 0.7500 0.43797(7) 0.0305(4) Uani 1 2 d S
As3 As 0.36009(3) 0.89210(4) 0.37345(5) 0.0320(3) Uani 1 1 d .
As4 As 0.40909(3) 0.89414(4) 0.81585(5) 0.0292(3) Uani 1 1 d .
S1 S 0.31030(9) 0.80451(12) 0.89371(18) 0.0533(11) Uani 1 1 d .
S2 S 0.26385(8) 0.87161(10) 0.82698(17) 0.0446(10) Uani 1 1 d .
S3 S 0.16891(12) 0.70339(10) 0.65306(16) 0.0507(11) Uani 1 1 d .
S4 S 0.21995(9) 0.87174(11) 0.43994(17) 0.0484(10) Uani 1 1 d .
S5 S 0.24913(10) 0.80284(11) 0.35467(17) 0.0492(10) Uani 1 1 d .
S6 S 0.41600(14) 0.7500 0.3853(3) 0.0538(17) Uani 1 2 d S
S7 S 0.33447(16) 0.7500 0.3264(3) 0.0533(16) Uani 1 2 d S
S8 S 0.33826(9) 0.89723(11) 0.60813(14) 0.0448(10) Uani 1 1 d .
S10 S 0.46063(12) 0.7500 0.7757(2) 0.0429(13) Uani 1 2 d S
S11 S 0.39832(16) 0.7500 0.8774(3) 0.0541(16) Uani 1 2 d S
S9 S 0.41600(9) 0.85420(12) 0.58670(15) 0.0487(10) Uani 1 1 d .
O1 O 0.0630(2) 0.8140(3) 0.9525(4) 0.047(3) Uani 1 1 d .
O2 O 0.1251(2) 0.8410(3) 0.9228(4) 0.041(3) Uani 1 1 d .
O3 O 0.0893(3) 0.7500 0.9151(5) 0.032(3) Uani 1 2 d S
O4 O 0.1232(2) 0.7838(3) 0.9854(4) 0.047(3) Uani 1 1 d .
O5 O 0.0884(2) 0.8056(3) 0.8495(4) 0.040(3) Uani 1 1 d .
O6 O 0.14869(19) 0.7854(2) 0.8762(3) 0.028(2) Uani 1 1 d .
O7 O 0.1281(4) 0.7500 1.0850(6) 0.066(5) Uani 1 2 d S
O8 O 0.1821(3) 0.7153(3) 1.0381(4) 0.049(3) Uani 1 1 d .
O9 O 0.1836(3) 0.7500 0.9504(5) 0.034(3) Uani 1 2 d S
O10 O 0.2418(3) 0.6758(3) 1.0229(5) 0.064(4) Uani 1 1 d .
O11 O 0.2408(2) 0.7919(3) 0.9222(4) 0.043(3) Uani 1 1 d .
O12 O 0.2368(4) 0.7500 1.0103(5) 0.055(5) Uani 1 2 d S
O13 O 0.1868(2) 0.8265(3) 0.9541(4) 0.043(3) Uani 1 1 d .
O14 O 0.3706(2) 0.9093(2) 0.7088(4) 0.033(2) Uani 1 1 d .
O15 O 0.2255(3) 0.7500 0.7130(7) 0.053(4) Uani 1 2 d S
O16 O 0.5266(2) 0.8307(3) 0.8049(4) 0.048(3) Uani 1 1 d .
O17 O 0.1648(2) 0.7833(2) 0.7652(3) 0.031(2) Uani 1 1 d .
O18 O 0.2590(2) 0.7874(3) 0.8007(4) 0.043(3) Uani 1 1 d D
O19 O 0.4906(2) 0.8708(2) 0.7293(4) 0.036(2) Uani 1 1 d .
O20 O 0.4743(2) 0.9111(3) 0.6376(4) 0.048(3) Uani 1 1 d .
O21 O 0.1098(3) 0.7500 0.7964(5) 0.031(3) Uani 1 2 d S
O22 O 0.0809(3) 0.7500 0.5525(5) 0.041(4) Uani 1 2 d S
O23 O 0.4248(2) 0.8748(2) 0.6954(3) 0.032(2) Uani 1 1 d .
O24 O 0.2202(2) 0.7882(3) 0.4698(4) 0.049(3) Uani 1 1 d .
O25 O 0.4906(2) 0.9417(2) 0.7367(4) 0.039(2) Uani 1 1 d .
O26 O 0.2076(2) 0.8264(3) 0.8529(4) 0.040(3) Uani 1 1 d .
O27 O 0.2925(2) 0.8324(3) 0.4488(4) 0.050(3) Uani 1 1 d .
O28 O 0.1609(2) 0.8276(3) 0.4469(4) 0.046(3) Uani 1 1 d .
O29 O 0.2077(3) 0.7500 0.5670(5) 0.048(4) Uani 1 2 d S
O30 O 0.3474(2) 0.9080(2) 0.4948(4) 0.035(2) Uani 1 1 d .
O31 O 0.1396(2) 0.7837(3) 0.5519(3) 0.037(2) Uani 1 1 d .
O32 O 0.2838(2) 0.9029(2) 0.4122(4) 0.042(3) Uani 1 1 d .
O33 O 0.4574(2) 0.8256(2) 0.7911(4) 0.037(2) Uani 1 1 d .
O34 O 0.4592(2) 0.9122(3) 0.5051(4) 0.050(3) Uani 1 1 d .
O35 O 0.3473(2) 0.8310(3) 0.5306(4) 0.045(3) Uani 1 1 d .
O36 O 0.5151(2) 0.9024(3) 0.8170(4) 0.045(3) Uani 1 1 d .
O37 O 0.1441(2) 0.8424(3) 0.8203(4) 0.038(2) Uani 1 1 d .
O38 O 0.1568(3) 0.7500 0.2830(5) 0.046(4) Uani 1 2 d S
O39 O 0.1763(3) 0.8879(3) 0.8907(4) 0.051(3) Uani 1 1 d .
O40 O 0.45127(19) 0.9022(2) 0.7945(3) 0.030(2) Uani 1 1 d .
O41 O 0.3627(3) 0.8312(3) 0.6764(4) 0.049(3) Uani 1 1 d .
O42 O 0.3526(3) 0.7949(2) 0.4285(4) 0.049(3) Uani 1 1 d .
O43 O 0.4604(2) 0.8995(3) 0.3155(4) 0.047(3) Uani 1 1 d .
O44 O 0.5256(3) 0.9753(3) 0.8203(5) 0.055(3) Uani 1 1 d .
O45 O 0.3071(2) 0.9624(3) 0.4594(4) 0.041(3) Uani 1 1 d .
O46 O 0.4550(2) 0.8704(3) 0.4140(4) 0.049(3) Uani 1 1 d .
O47 O 0.3595(3) 0.8206(3) 0.3099(4) 0.048(3) Uani 1 1 d .
O48 O 0.0371(3) 0.7500 0.4515(5) 0.043(4) Uani 1 2 d S
O49 O 0.3311(2) 0.8341(3) 0.7820(4) 0.049(3) Uani 1 1 d .
O50 O 0.1021(2) 0.8140(3) 0.7401(4) 0.043(3) Uani 1 1 d .
O51 O 0.1090(2) 0.8421(3) 0.5120(4) 0.045(3) Uani 1 1 d .
O52 O 0.3293(2) 0.9050(3) 0.8193(4) 0.042(3) Uani 1 1 d .
O53 O 0.3555(3) 0.9760(3) 0.5371(4) 0.050(3) Uani 1 1 d .
O54 O 0.2913(3) 0.8632(3) 0.3322(4) 0.047(3) Uani 1 1 d .
O55 O 0.4540(2) 0.9409(3) 0.4024(4) 0.047(3) Uani 1 1 d .
O56 O 0.2591(3) 0.8890(4) 0.2394(5) 0.075(4) Uani 1 1 d .
O57 O 0.4791(2) 0.8580(3) 0.8772(4) 0.041(3) Uani 1 1 d .
O58 O 0.3407(2) 0.9642(2) 0.7621(4) 0.042(3) Uani 1 1 d .
O59 O 0.4787(2) 0.9397(3) 0.8860(4) 0.045(3) Uani 1 1 d .
O60 O 0.3709(3) 0.9762(3) 0.6611(4) 0.055(3) Uani 1 1 d .
O61 O 0.3647(3) 1.0360(3) 0.3374(5) 0.060(3) Uani 1 1 d .
O62 O 0.4052(2) 0.9773(3) 0.3524(4) 0.045(3) Uani 1 1 d .
O63 O 0.4223(2) 0.8225(3) 0.8769(4) 0.042(3) Uani 1 1 d .
O64 O 0.3631(2) 0.9963(2) 0.4301(4) 0.039(2) Uani 1 1 d .
O65 O 0.3004(3) 0.9691(3) 0.8523(6) 0.071(4) Uani 1 1 d .
O66 O 0.4010(2) 0.8750(2) 0.4794(3) 0.036(2) Uani 1 1 d .
O67 O 0.4276(2) 0.9441(2) 0.7063(4) 0.041(3) Uani 1 1 d .
O68 O 0.4167(2) 0.8981(3) 0.8869(3) 0.037(2) Uani 1 1 d .
O69 O 0.4682(3) 0.9718(3) 0.3034(5) 0.057(3) Uani 1 1 d .
O70 O 0.4207(3) 1.0397(3) 0.8429(5) 0.067(4) Uani 1 1 d .
O71 O 0.1778(2) 0.7916(3) 0.3640(4) 0.045(3) Uani 1 1 d .
O72 O 0.3995(2) 0.9984(2) 0.7567(4) 0.044(3) Uani 1 1 d .
O73 O 0.3920(2) 0.7948(3) 0.7724(5) 0.048(3) Uani 1 1 d .
O74 O 0.0381(4) 0.7500 0.2711(6) 0.070(6) Uani 1 2 d S
O75 O 0.4007(2) 0.9434(3) 0.4664(4) 0.043(3) Uani 1 1 d .
O76 O 0.3470(2) 0.9356(2) 0.3889(4) 0.036(2) Uani 1 1 d .
O77 O 0.3539(3) 0.9357(3) 0.9057(4) 0.055(3) Uani 1 1 d .
O78 O 0.0865(3) 0.8140(3) 0.6096(4) 0.052(3) Uani 1 1 d .
O79 O 0.0499(2) 0.8062(3) 0.5137(4) 0.055(3) Uani 1 1 d .
O80 O 0.4025(3) 0.8583(3) 0.9663(4) 0.054(3) Uani 1 1 d .
O81 O 0.1210(3) 0.8269(3) 0.3625(4) 0.050(3) Uani 1 1 d .
O82 O 0.3524(2) 0.8948(2) 0.3029(4) 0.036(2) Uani 1 1 d .
O83 O 0.2895(3) 0.9320(3) 0.3169(4) 0.056(3) Uani 1 1 d .
O84 O 0.0688(2) 0.8421(3) 0.4253(4) 0.048(3) Uani 1 1 d .
O85 O 0.3661(2) 0.9938(3) 0.8495(5) 0.056(3) Uani 1 1 d .
O86 O 0.1236(3) 0.8885(3) 0.4278(5) 0.068(4) Uani 1 1 d .
O87 O 0.1190(3) 0.7500 0.3679(5) 0.037(3) Uani 1 2 d S
O88 O 0.4557(2) 0.9791(3) 0.8097(4) 0.042(3) Uani 1 1 d .
O89 O 0.3551(3) 0.9704(3) 0.2857(4) 0.052(3) Uani 1 1 d .
O90 O 0.3529(2) 0.8667(3) 0.8937(4) 0.047(3) Uani 1 1 d .
O91 O 0.0983(3) 0.7845(3) 0.2849(4) 0.048(3) Uani 1 1 d .
O92 O 0.3928(2) 0.9384(2) 0.8069(4) 0.036(2) Uani 1 1 d .
O93 O 0.1582(3) 0.8225(4) 0.2685(5) 0.071(4) Uani 1 1 d .
O94 O 0.4614(3) 0.8194(4) 0.9697(5) 0.071(4) Uani 1 1 d .
O95 O 0.4720(3) 0.8256(3) 0.3252(5) 0.070(4) Uani 1 1 d .
O96 O 0.2489(3) 0.9654(3) 0.3938(5) 0.071(4) Uani 1 1 d .
O97 O 0.4038(3) 0.9293(3) 0.9745(4) 0.056(3) Uani 1 1 d .
O98 O 0.4603(3) 0.8934(3) 0.9629(4) 0.057(3) Uani 1 1 d .
O99 O 0.4041(2) 0.9010(2) 0.3716(3) 0.032(2) Uani 1 1 d .
O100 O 0.3118(3) 0.9908(3) 0.3619(5) 0.057(3) Uani 1 1 d .
O101 O 0.3770(3) 0.8902(3) 0.2075(4) 0.058(3) Uani 1 1 d .
O102 O 0.3749(4) 0.9611(3) 0.1793(5) 0.073(4) Uani 1 1 d .
O103 O 0.3207(3) 0.8550(3) 0.2355(4) 0.057(3) Uani 1 1 d .
O104 O 0.4137(3) 0.8543(3) 0.2799(4) 0.056(3) Uani 1 1 d .
O105 O 0.4105(3) 0.9372(3) 0.2692(4) 0.052(3) Uani 1 1 d .
O106 O 0.3204(3) 0.9255(3) 0.2251(4) 0.057(3) Uani 1 1 d .
O107 O 0.4635(3) 0.9652(4) 0.9894(5) 0.073(4) Uani 1 1 d .
O108 O 0.0537(3) 0.7847(3) 0.3657(4) 0.056(3) Uani 1 1 d .
O109 O 0.4088(3) 0.8253(3) 0.3731(4) 0.047(3) Uani 1 1 d .
O110 O 0.3429(3) 0.8944(4) 0.9970(5) 0.077(4) Uani 1 1 d .
O111 O 0.1014(2) 0.7855(3) 0.4558(4) 0.042(3) Uani 1 1 d .
O112 O 0.4223(3) 0.9745(3) 0.8989(4) 0.054(3) Uani 1 1 d .
O113 O 0.0041(3) 0.8148(4) 0.4298(5) 0.069(4) Uani 1 1 d .
O114 O 0.3782(4) 0.8144(4) 0.2029(5) 0.084(5) Uani 1 1 d .
O1W O 0.3274(3) 0.7500 0.7808(7) 0.054(5) Uani 1 2 d S
O2W O 0.2883(4) 0.7500 0.4535(7) 0.057(5) Uani 1 2 d S
O3W O 0.2778(3) 0.7089(3) 0.5562(6) 0.070(4) Uani 1 1 d .
O4W O 0.2943(3) 0.7089(4) 0.6901(7) 0.086(5) Uani 1 1 d .
O5W O 0.5497(3) 0.8681(4) 0.6676(6) 0.084(4) Uani 1 1 d .
O6W O 0.1996(3) 0.8585(5) 0.7378(5) 0.090(5) Uani 1 1 d .
O7W O 0.3461(5) 0.7500 0.5378(10) 0.087(7) Uani 1 2 d S
O8W O 0.3627(4) 0.7500 0.6745(8) 0.075(6) Uani 1 2 d S
O9W O 0.2465(4) 0.8543(5) 0.5775(6) 0.107(6) Uani 1 1 d .
O10W O 0.0954(4) 0.9082(5) 0.9057(6) 0.101(5) Uani 1 1 d .
O11W O 0.5518(4) 0.9522(4) 0.6804(8) 0.110(6) Uani 1 1 d .
O12W O 0.5835(3) 0.8851(4) 0.8251(8) 0.097(6) Uani 1 1 d .
O13W O 0.2607(4) 0.8552(5) 0.6853(6) 0.101(6) Uani 1 1 d .
O14W O 0.4287(6) 0.7500 0.6406(10) 0.103(8) Uani 1 2 d S
O15W O 0.1771(4) 0.8605(5) 0.5582(6) 0.103(6) Uani 1 1 d .
O16W O 0.4744(5) 0.8864(6) 1.0692(7) 0.128(7) Uani 1 1 d .
O17W O 0.1157(5) 0.9027(4) 0.7781(7) 0.109(6) Uani 1 1 d .
O18W O 0.2678(4) 0.9171(6) 0.5364(7) 0.130(7) Uani 1 1 d .
O19W O 0.5524(7) 0.7500 0.8083(12) 0.148(10) Uani 1 2 d S
O20W O 0.5370(6) 0.8843(6) 0.9563(11) 0.173(7) Uani 1 1 d .
O21W O 0.4152(6) 0.7500 0.5336(10) 0.114(9) Uani 1 2 d S
O22W O 0.2723(5) 1.0510(5) 0.3791(11) 0.165(10) Uani 1 1 d .
O23W O 0.4767(6) 0.6984(7) 0.6677(10) 0.172(7) Uani 1 1 d .
O24W O 0.5364(3) 0.9879(6) 0.3134(11) 0.156(10) Uani 1 1 d .
O25W O 0.2830(5) 0.9242(7) 0.7140(7) 0.174(10) Uani 1 1 d .
O26W O 0.5288(5) 0.7500 0.6896(14) 0.180(17) Uani 1 2 d S
O27W O 0.4559(5) 0.8808(9) 0.1851(7) 0.192(13) Uani 1 1 d .
O28W O -0.0057(4) 0.8352(10) 0.9335(9) 0.230(14) Uani 1 1 d .
O29W O 0.4482(6) 0.6951(5) 0.4859(7) 0.138(8) Uani 1 1 d .
O30W O 0.2954(6) 0.9751(8) 0.6229(12) 0.204(13) Uani 1 1 d .
O31W O 0.5082(9) 0.9644(9) 1.0788(12) 0.295(16) Uani 1 1 d .
O32W O 0.1036(6) 0.9089(6) 0.5652(9) 0.148(9) Uani 1 1 d .
O33W O 0.4516(13) 0.7500 1.019(3) 0.230(14) Uani 0.50 2 d SP
O34W O 0.4500(9) 1.0279(8) 1.0620(12) 0.264(14) Uani 1 1 d .
O35W O 0.6562(7) 0.8906(9) 0.8372(14) 0.224(15) Uani 1 1 d .
O36W O 0.4264(5) 0.9798(10) 0.5774(12) 0.236(16) Uani 1 1 d .
O37W O 0.5201(6) 0.9541(10) 0.4295(13) 0.305(15) Uani 1 1 d .
O38W O 0.2515(15) 0.7500 1.1240(14) 0.34(2) Uani 1 2 d S
O39W O 0.0386(8) 0.8967(7) 0.3671(14) 0.233(15) Uani 1 1 d .
O40W O 0.3274(6) 1.0495(6) 0.8866(12) 0.203(12) Uani 1 1 d .
O41W O 0.4344(7) 1.0143(7) 0.4695(12) 0.194(12) Uani 1 1 d .
O42W O 0.4231(6) 1.0599(6) 0.9619(11) 0.173(7) Uani 1 1 d .
O43W O 0.0309(6) 0.8993(7) 0.9506(10) 0.172(7) Uani 1 1 d .
O44W O -0.0315(12) 0.7500 0.355(2) 0.29(3) Uani 1 2 d S
O45W O 0.3692(7) 1.0030(8) 0.9814(13) 0.227(14) Uani 1 1 d .
O46W O 0.0981(9) 0.9670(8) 0.712(2) 0.183(17) Uani 0.50 1 d P
O47W O 0.3092(16) 0.7500 1.021(2) 0.125(17) Uani 0.50 2 d SP
O48W O 0.3747(8) 0.7922(12) 1.006(2) 0.163(16) Uani 0.50 1 d P
O49W O 0.2192(13) 0.7500 0.231(3) 0.21(3) Uani 0.50 2 d SP
O50W O 0.1947(7) 0.8885(11) 0.275(2) 0.159(13) Uani 0.50 1 d P
O51W O 0.2944(10) 0.5315(14) 0.9698(16) 0.148(10) Uani 0.50 1 d P
O52W O 0.0715(11) 0.8954(13) 1.0370(15) 0.155(17) Uani 0.50 1 d P
O53W O 0.4965(9) 1.0274(9) 0.444(3) 0.21(3) Uani 0.50 1 d P
O54W O 0.4934(12) 0.8157(16) 0.2027(15) 0.24(2) Uani 0.50 1 d P
O55W O 0.0107(12) 0.7500 0.596(3) 0.163(16) Uani 0.50 2 d SP
O56W O -0.0224(13) 0.7500 0.214(3) 0.22(2) Uani 0.50 2 d SP
O57W O 0.2036(11) 0.9279(9) 0.7758(16) 0.168(15) Uani 0.50 1 d P
O58W O 0.5186(7) 0.8420(12) 0.4527(13) 0.154(15) Uani 0.50 1 d P
O59W O 0.5244(7) 0.9085(11) 0.265(2) 0.159(13) Uani 0.50 1 d P
O60W O 0.2278(11) 0.5164(12) 1.0180(17) 0.149(17) Uani 0.50 1 d P
O61W O 0.0104(11) 0.7500 0.961(3) 0.21(3) Uani 0.50 2 d SP
O62W O 0.483(3) 0.948(3) 1.175(4) 0.172(7) Uani 0.25 1 d P
O63W O 0.246(2) 0.6036(16) 0.970(3) 0.125(17) Uani 0.25 1 d P
Li1 Li 0.3164(12) 0.7889(12) 0.496(3) 0.133(14) Uani 1 1 d .
Li2 Li 0.2503(15) 0.7500 0.516(3) 0.101(14) Uani 1 2 d S
Li3 Li 0.3436(12) 0.7882(13) 0.728(3) 0.133(14) Uani 1 1 d .
Li4 Li 0.2771(10) 0.7500 0.7458(11) 0.101(14) Uani 1 2 d SD

loop_
_atom_site_aniso_label
_atom_site_aniso_U_11
_atom_site_aniso_U_22
_atom_site_aniso_U_33
_atom_site_aniso_U_23
_atom_site_aniso_U_13
_atom_site_aniso_U_12
W1 0.0269(2) 0.0453(3) 0.0402(3) -0.0043(3) 0.0071(2) 0.0045(2)
W2 0.0428(4) 0.0635(6) 0.0280(4) 0.000 0.0057(3) 0.000
W3 0.0376(3) 0.0540(4) 0.0336(3) 0.0039(3) -0.0052(2) 0.0039(3)
W4 0.0303(2) 0.0366(3) 0.0422(3) -0.0056(3) 0.0003(2) -0.0002(2)
W5 0.0247(2) 0.0353(3) 0.0326(3) 0.0000(2) -0.0011(2) 0.0035(2)
W6 0.0331(2) 0.0498(3) 0.0312(3) -0.0026(3) -0.0006(2) 0.0088(2)
W7 0.0426(3) 0.0443(3) 0.0421(3) 0.0034(3) 0.0007(3) 0.0080(3)
W8 0.0461(3) 0.0534(4) 0.0325(3) 0.0058(3) -0.0005(3) -0.0006(3)
W9 0.0401(4) 0.0775(7) 0.0325(4) 0.000 -0.0097(3) 0.000
W10 0.0302(2) 0.0686(4) 0.0425(3) 0.0025(3) -0.0045(2) 0.0119(3)
W11 0.0584(3) 0.0528(4) 0.0384(3) 0.0083(3) -0.0089(3) -0.0106(3)
W12 0.0422(3) 0.0353(3) 0.0531(4) 0.0077(3) -0.0052(3) 0.0033(2)
W13 0.0445(3) 0.0279(3) 0.0379(3) 0.0033(2) -0.0004(2) 0.0003(2)
W14 0.0340(2) 0.0387(3) 0.0434(3) 0.0049(3) 0.0001(2) -0.0043(2)
W15 0.0471(3) 0.0358(3) 0.0548(4) 0.0019(3) 0.0137(3) -0.0009(3)
W16 0.0764(4) 0.0408(4) 0.0382(3) -0.0004(3) 0.0053(3) -0.0064(3)
W17 0.0723(4) 0.0445(4) 0.0353(3) 0.0121(3) 0.0042(3) -0.0080(3)
W18 0.0582(3) 0.0261(3) 0.0475(3) 0.0106(3) 0.0012(3) -0.0025(3)
W19 0.0486(3) 0.0378(3) 0.0506(3) 0.0078(3) 0.0117(3) -0.0111(3)
W20 0.0373(3) 0.0404(3) 0.0550(4) -0.0129(3) 0.0029(3) 0.0060(3)
W21 0.0464(3) 0.0660(4) 0.0352(3) -0.0089(3) 0.0021(3) -0.0066(3)
W22 0.0472(3) 0.0479(4) 0.0350(3) 0.0021(3) -0.0105(2) -0.0066(3)
W23 0.0257(2) 0.0330(3) 0.0456(3) 0.0010(2) -0.0053(2) -0.0011(2)
W24 0.0299(2) 0.0339(3) 0.0362(3) 0.0005(2) -0.0018(2) -0.0040(2)
W25 0.0386(3) 0.0265(3) 0.0444(3) -0.0019(2) -0.0080(2) 0.0021(2)
W26 0.0492(3) 0.0292(3) 0.0551(4) -0.0124(3) -0.0079(3) 0.0004(3)
W27 0.0341(2) 0.0348(3) 0.0506(3) -0.0049(3) -0.0084(2) -0.0083(2)
W28 0.0516(3) 0.0529(4) 0.0403(3) -0.0137(3) -0.0112(3) -0.0072(3)
Mo1 0.0256(5) 0.0388(7) 0.0393(6) -0.0016(5) 0.0005(5) -0.0028(5)
Mo2 0.0257(5) 0.0404(7) 0.0421(6) -0.0030(6) 0.0013(5) -0.0015(5)
Mo3 0.0252(6) 0.0358(9) 0.0260(7) 0.000 -0.0014(6) 0.000
Mo4 0.0305(7) 0.0368(9) 0.0253(7) 0.000 0.0000(6) 0.000
Mo5 0.0335(5) 0.0357(7) 0.0400(6) 0.0033(5) 0.0012(5) -0.0031(5)
Mo6 0.0352(5) 0.0345(6) 0.0419(7) 0.0055(5) 0.0003(5) -0.0038(5)
Mo7 0.0475(6) 0.0259(6) 0.0458(7) 0.0012(5) 0.0075(6) -0.0017(5)
Mo8 0.0338(5) 0.0277(6) 0.0292(5) 0.0032(5) -0.0029(4) -0.0020(5)
Mo9 0.0320(5) 0.0269(6) 0.0299(5) 0.0000(5) -0.0033(4) -0.0026(4)
Mo10 0.0320(5) 0.0245(6) 0.0478(7) 0.0002(5) 0.0014(5) -0.0002(5)
As1 0.0238(7) 0.0288(9) 0.0250(8) 0.000 -0.0021(7) 0.000
As2 0.0323(8) 0.0369(10) 0.0223(8) 0.000 -0.0017(7) 0.000
As3 0.0366(6) 0.0259(7) 0.0337(7) 0.0028(6) 0.0016(5) -0.0022(5)
As4 0.0258(5) 0.0311(7) 0.0308(6) -0.0025(6) -0.0031(5) 0.0005(5)
S1 0.0318(16) 0.063(3) 0.065(3) 0.018(2) -0.0087(17) -0.0041(17)
S2 0.0278(14) 0.038(2) 0.068(2) -0.0017(19) 0.0004(16) 0.0004(14)
S3 0.079(3) 0.035(2) 0.039(2) -0.0022(17) -0.0073(19) -0.0016(19)
S4 0.0413(17) 0.039(2) 0.065(2) -0.0015(19) 0.0068(18) 0.0002(16)
S5 0.0467(18) 0.047(2) 0.054(2) -0.0128(18) 0.0123(17) -0.0140(17)
S6 0.043(3) 0.031(3) 0.087(4) 0.000 0.000(3) 0.000
S7 0.064(3) 0.032(3) 0.064(4) 0.000 -0.013(3) 0.000
S8 0.0451(17) 0.057(2) 0.0325(18) -0.0036(17) -0.0091(15) 0.0175(17)
S10 0.034(2) 0.029(3) 0.066(3) 0.000 0.012(2) 0.000
S11 0.071(3) 0.027(3) 0.064(4) 0.000 0.024(3) 0.000
S9 0.0430(17) 0.067(3) 0.0357(19) -0.0030(19) -0.0032(15) 0.0152(18)
O1 0.026(4) 0.066(7) 0.050(6) -0.013(5) 0.013(4) 0.015(4)
O2 0.031(4) 0.042(6) 0.049(6) -0.012(5) 0.009(4) 0.007(4)
O3 0.031(6) 0.020(6) 0.045(7) 0.000 -0.003(6) 0.000
O4 0.047(5) 0.058(6) 0.036(5) -0.009(5) 0.010(4) 0.011(5)
O5 0.029(4) 0.051(6) 0.040(5) -0.012(5) 0.007(4) 0.006(4)
O6 0.024(4) 0.033(5) 0.027(4) -0.007(4) -0.007(3) 0.002(4)
O7 0.073(10) 0.100(14) 0.024(7) 0.000 0.018(7) 0.000
O8 0.058(6) 0.065(7) 0.022(5) 0.006(5) 0.006(4) -0.010(5)
O9 0.042(6) 0.032(7) 0.027(6) 0.000 -0.007(5) 0.000
O10 0.055(6) 0.076(8) 0.059(7) 0.015(6) -0.008(6) 0.010(6)
O11 0.030(4) 0.052(6) 0.046(6) -0.005(5) -0.008(4) -0.013(4)
O12 0.054(8) 0.083(12) 0.029(7) 0.000 0.009(6) 0.000
O13 0.027(4) 0.057(6) 0.044(5) -0.015(5) 0.001(4) -0.004(4)
O14 0.042(4) 0.016(4) 0.041(5) -0.006(4) -0.009(4) 0.004(4)
O15 0.019(6) 0.062(10) 0.078(11) 0.000 0.000(7) 0.000
O16 0.038(5) 0.055(6) 0.051(6) 0.016(5) -0.012(4) 0.000(5)
O17 0.032(4) 0.036(5) 0.025(4) 0.004(4) 0.007(3) -0.005(4)
O18 0.030(4) 0.050(6) 0.047(6) -0.008(5) 0.003(4) -0.010(4)
O19 0.034(4) 0.033(5) 0.041(5) 0.003(4) -0.002(4) -0.001(4)
O20 0.040(5) 0.047(6) 0.058(6) 0.011(5) -0.002(5) -0.007(5)
O21 0.025(5) 0.043(7) 0.027(6) 0.000 -0.007(5) 0.000
O22 0.029(6) 0.056(9) 0.039(7) 0.000 -0.001(6) 0.000
O23 0.035(4) 0.026(5) 0.035(5) -0.005(4) -0.009(4) 0.003(4)
O24 0.044(5) 0.050(6) 0.053(6) 0.016(5) -0.002(5) -0.008(5)
O25 0.039(5) 0.034(5) 0.044(5) 0.005(4) -0.002(4) -0.010(4)
O26 0.024(4) 0.056(6) 0.041(5) 0.002(5) -0.007(4) 0.001(4)
O27 0.040(5) 0.055(7) 0.056(6) 0.015(5) -0.006(5) 0.005(5)
O28 0.032(4) 0.066(7) 0.040(5) 0.000(5) 0.001(4) 0.000(5)
O29 0.041(7) 0.075(11) 0.028(7) 0.000 0.007(6) 0.000
O30 0.039(4) 0.030(5) 0.035(5) 0.007(4) 0.005(4) 0.000(4)
O31 0.044(5) 0.040(5) 0.028(5) 0.005(4) -0.006(4) 0.013(4)
O32 0.033(4) 0.028(5) 0.066(6) 0.014(5) -0.003(4) -0.001(4)
O33 0.043(5) 0.025(5) 0.043(5) 0.003(4) 0.005(4) 0.002(4)
O34 0.043(5) 0.053(7) 0.053(6) 0.012(5) -0.004(5) 0.001(5)
O35 0.054(5) 0.039(6) 0.044(6) 0.004(5) -0.007(5) -0.014(5)
O36 0.030(4) 0.040(6) 0.064(6) 0.001(5) -0.008(4) -0.007(4)
O37 0.039(4) 0.041(5) 0.033(5) -0.012(4) -0.004(4) -0.006(4)
O38 0.042(7) 0.060(10) 0.036(7) 0.000 0.013(6) 0.000
O39 0.067(6) 0.032(6) 0.054(6) -0.002(5) -0.012(5) 0.007(5)
O40 0.020(3) 0.035(5) 0.036(5) -0.006(4) -0.004(3) -0.001(3)
O41 0.061(6) 0.034(5) 0.052(6) 0.008(5) -0.017(5) -0.015(5)
O42 0.070(6) 0.024(5) 0.051(6) -0.001(5) 0.020(5) 0.001(5)
O43 0.039(5) 0.050(6) 0.053(6) 0.002(5) 0.011(5) 0.004(5)
O44 0.048(5) 0.055(7) 0.063(7) 0.008(6) -0.005(5) -0.014(5)
O45 0.039(5) 0.041(6) 0.044(5) 0.005(5) 0.001(4) -0.001(4)
O46 0.040(5) 0.042(6) 0.065(7) 0.017(5) 0.003(5) -0.005(5)
O47 0.067(6) 0.025(5) 0.050(6) 0.008(5) 0.012(5) -0.007(5)
O48 0.013(5) 0.072(10) 0.044(8) 0.000 -0.014(5) 0.000
O49 0.039(5) 0.050(6) 0.056(6) -0.008(5) 0.013(5) 0.006(5)
O50 0.023(4) 0.061(6) 0.046(6) 0.006(5) -0.002(4) 0.014(4)
O51 0.042(5) 0.056(6) 0.038(5) 0.001(5) 0.003(4) 0.016(5)
O52 0.038(5) 0.045(6) 0.043(5) -0.005(5) -0.004(4) -0.005(4)
O53 0.067(6) 0.042(6) 0.042(6) 0.000(5) 0.003(5) -0.007(5)
O54 0.066(6) 0.036(6) 0.040(5) 0.006(5) 0.009(5) -0.009(5)
O55 0.048(5) 0.046(6) 0.047(6) 0.004(5) 0.004(5) -0.012(5)
O56 0.071(7) 0.079(9) 0.074(8) -0.010(7) -0.018(7) -0.007(7)
O57 0.032(4) 0.041(6) 0.051(6) 0.002(5) -0.008(4) -0.001(4)
O58 0.041(5) 0.026(5) 0.058(6) -0.006(5) -0.007(5) 0.006(4)
O59 0.042(5) 0.041(6) 0.051(6) -0.016(5) -0.010(5) -0.003(4)
O60 0.061(6) 0.046(6) 0.059(7) 0.006(5) -0.026(5) -0.005(5)
O61 0.088(8) 0.016(5) 0.078(8) 0.021(5) 0.006(6) -0.014(5)
O62 0.053(5) 0.027(5) 0.055(6) 0.005(5) 0.009(5) -0.001(4)
O63 0.033(4) 0.040(6) 0.053(6) 0.006(5) -0.004(4) 0.001(4)
O64 0.050(5) 0.025(5) 0.044(5) -0.004(4) -0.002(4) -0.010(4)
O65 0.047(6) 0.062(7) 0.105(10) -0.017(7) 0.004(6) 0.033(5)
O66 0.048(5) 0.031(5) 0.028(4) 0.015(4) -0.001(4) -0.003(4)
O67 0.047(5) 0.020(5) 0.056(6) 0.003(4) 0.005(5) -0.003(4)
O68 0.045(5) 0.044(6) 0.022(4) -0.004(4) -0.011(4) -0.004(4)
O69 0.061(6) 0.046(6) 0.064(7) 0.011(6) 0.011(6) -0.009(5)
O70 0.089(8) 0.020(5) 0.091(9) -0.023(6) -0.010(7) 0.001(5)
O71 0.047(5) 0.048(6) 0.042(6) -0.008(5) 0.008(5) -0.003(5)
O72 0.046(5) 0.027(5) 0.057(6) -0.009(5) -0.001(5) 0.005(4)
O73 0.041(5) 0.035(6) 0.069(7) 0.003(5) -0.019(5) -0.002(4)
O74 0.064(9) 0.105(15) 0.040(8) 0.000 -0.026(7) 0.000
O75 0.035(4) 0.038(6) 0.057(6) 0.002(5) -0.002(4) -0.002(4)
O76 0.056(5) 0.015(4) 0.036(5) 0.001(4) 0.007(4) -0.010(4)
O77 0.055(6) 0.062(7) 0.048(6) -0.021(5) -0.002(5) 0.003(5)
O78 0.053(6) 0.071(8) 0.033(5) -0.012(5) 0.001(5) 0.008(5)
O79 0.018(4) 0.083(8) 0.063(7) 0.009(6) 0.008(4) 0.013(5)
O80 0.052(6) 0.067(7) 0.042(6) 0.010(5) -0.008(5) -0.015(5)
O81 0.051(5) 0.062(7) 0.037(5) 0.006(5) 0.003(5) 0.016(5)
O82 0.047(5) 0.029(5) 0.033(5) 0.009(4) 0.003(4) 0.001(4)
O83 0.060(6) 0.064(7) 0.043(6) 0.013(6) -0.009(5) -0.003(6)
O84 0.028(4) 0.071(7) 0.046(6) 0.000(5) 0.003(4) 0.012(5)
O85 0.036(5) 0.053(7) 0.079(8) -0.026(6) 0.005(5) 0.012(5)
O86 0.103(9) 0.025(6) 0.075(8) 0.001(6) 0.020(7) 0.007(6)
O87 0.039(6) 0.045(8) 0.027(6) 0.000 0.002(5) 0.000
O88 0.038(5) 0.041(6) 0.046(6) -0.006(5) -0.011(4) -0.004(4)
O89 0.068(6) 0.042(6) 0.047(6) 0.002(5) -0.001(5) -0.009(5)
O90 0.037(5) 0.074(7) 0.031(5) 0.002(5) -0.009(4) -0.011(5)
O91 0.051(5) 0.067(7) 0.025(5) 0.005(5) -0.007(4) -0.001(5)
O92 0.046(5) 0.026(5) 0.037(5) -0.004(4) 0.002(4) -0.001(4)
O93 0.089(8) 0.075(9) 0.048(7) 0.011(6) 0.014(6) 0.003(7)
O94 0.081(8) 0.078(9) 0.054(7) 0.014(6) -0.026(6) -0.024(7)
O95 0.068(7) 0.061(8) 0.080(8) 0.005(7) 0.024(7) -0.001(6)
O96 0.051(6) 0.071(8) 0.090(9) -0.008(7) -0.004(6) 0.022(6)
O97 0.066(6) 0.061(7) 0.041(6) -0.019(5) 0.002(5) -0.003(6)
O98 0.045(5) 0.078(8) 0.048(6) -0.003(6) -0.009(5) -0.017(5)
O99 0.033(4) 0.033(5) 0.029(4) 0.007(4) 0.004(4) 0.005(4)
O100 0.062(6) 0.045(6) 0.062(7) 0.022(5) 0.000(6) 0.010(5)
O101 0.080(7) 0.057(7) 0.036(6) 0.009(5) 0.004(5) -0.004(6)
O102 0.118(10) 0.055(7) 0.045(6) 0.009(6) 0.005(7) -0.022(7)
O103 0.088(8) 0.046(6) 0.037(6) 0.005(5) -0.005(6) -0.012(6)
O104 0.077(7) 0.045(6) 0.046(6) 0.002(5) 0.019(5) -0.011(6)
O105 0.063(6) 0.043(6) 0.051(6) 0.015(5) 0.017(5) -0.011(5)
O106 0.091(8) 0.041(6) 0.039(5) 0.024(5) -0.005(6) -0.010(6)
O107 0.083(8) 0.078(9) 0.059(7) -0.015(7) -0.017(6) -0.017(7)
O108 0.044(5) 0.084(8) 0.038(6) 0.011(6) -0.009(5) 0.002(6)
O109 0.064(6) 0.029(5) 0.047(6) 0.003(5) 0.001(5) 0.006(5)
O110 0.072(7) 0.105(11) 0.054(7) -0.009(7) 0.037(6) -0.004(7)
O111 0.050(5) 0.043(6) 0.032(5) -0.002(4) 0.001(4) 0.006(5)
O112 0.061(6) 0.048(6) 0.054(6) -0.016(5) -0.007(5) -0.006(5)
O113 0.042(5) 0.096(10) 0.070(8) 0.015(7) -0.010(5) 0.020(6)
O114 0.114(10) 0.076(9) 0.063(8) -0.035(7) 0.011(8) -0.024(8)
O1W 0.025(6) 0.041(8) 0.095(12) 0.000 -0.003(7) 0.000
O2W 0.052(8) 0.057(10) 0.063(10) 0.000 -0.005(8) 0.000
O3W 0.056(7) 0.057(8) 0.098(10) 0.006(7) 0.006(7) 0.001(6)
O4W 0.056(7) 0.062(8) 0.138(13) -0.023(9) 0.000(8) -0.003(6)
O5W 0.069(7) 0.063(8) 0.119(11) 0.006(8) 0.035(8) 0.024(7)
O6W 0.072(8) 0.134(13) 0.066(8) 0.006(9) -0.012(7) -0.038(8)
O7W 0.069(11) 0.048(11) 0.143(19) 0.000 -0.011(12) 0.000
O8W 0.066(10) 0.045(10) 0.113(15) 0.000 0.038(10) 0.000
O9W 0.122(12) 0.110(13) 0.089(10) 0.004(10) -0.029(10) 0.033(10)
O10W 0.103(10) 0.103(12) 0.098(11) -0.030(10) -0.020(9) 0.032(9)
O11W 0.087(10) 0.062(9) 0.182(17) -0.015(11) 0.037(11) 0.006(8)
O12W 0.043(6) 0.084(10) 0.164(15) 0.014(10) 0.003(8) 0.012(7)
O13W 0.084(9) 0.147(15) 0.072(9) -0.007(10) 0.007(8) 0.000(10)
O14W 0.098(15) 0.103(18) 0.109(18) 0.000 0.003(14) 0.000
O15W 0.116(12) 0.126(14) 0.069(9) 0.027(9) -0.016(9) -0.019(11)
O16W 0.151(15) 0.152(17) 0.080(11) -0.022(11) -0.023(11) 0.043(14)
O17W 0.144(14) 0.050(9) 0.131(14) -0.007(9) -0.019(12) 0.010(9)
O18W 0.105(12) 0.178(18) 0.107(12) 0.053(12) -0.019(10) -0.042(12)
O19W 0.108(15) 0.21(3) 0.122(18) 0.000 0.015(14) 0.000
O20W 0.172(12) 0.140(12) 0.206(16) -0.032(12) -0.074(12) 0.072(10)
O21W 0.102(16) 0.15(2) 0.093(16) 0.000 -0.001(14) 0.000
O22W 0.103(12) 0.109(14) 0.28(3) 0.059(17) 0.052(16) 0.026(11)
O23W 0.176(14) 0.198(17) 0.143(13) 0.023(12) 0.036(11) 0.053(13)
O24W 0.034(7) 0.155(18) 0.28(3) 0.034(19) -0.015(11) -0.014(9)
O25W 0.152(14) 0.29(3) 0.080(11) 0.014(15) -0.023(11) -0.118(16)
O26W 0.023(9) 0.32(5) 0.20(3) 0.000 0.020(14) 0.000
O27W 0.124(14) 0.37(4) 0.079(12) 0.029(17) 0.042(11) -0.05(2)
O28W 0.065(9) 0.49(4) 0.134(16) -0.08(2) -0.023(10) 0.092(17)
O29W 0.24(2) 0.108(14) 0.068(10) 0.007(10) -0.004(13) -0.025(15)
O30W 0.160(19) 0.25(3) 0.20(3) 0.02(2) 0.023(19) 0.09(2)
O31W 0.45(4) 0.20(3) 0.24(2) -0.02(2) -0.24(2) 0.01(3)
O32W 0.170(18) 0.145(18) 0.130(16) 0.019(14) 0.038(14) 0.037(16)
O33W 0.065(9) 0.49(4) 0.134(16) -0.08(2) -0.023(10) 0.092(17)
O34W 0.36(3) 0.21(2) 0.23(2) -0.120(19) -0.14(2) 0.16(2)
O35W 0.119(18) 0.28(4) 0.27(3) -0.07(3) 0.01(2) 0.02(2)
O36W 0.089(13) 0.39(4) 0.23(3) -0.06(3) 0.004(16) -0.090(19)
O37W 0.181(16) 0.44(4) 0.30(3) 0.18(3) -0.11(2) -0.218(19)
O38W 0.67(7) 0.18(4) 0.16(2) 0.000 -0.27(3) 0.000
O39W 0.25(3) 0.126(18) 0.33(4) 0.10(2) -0.08(3) -0.01(2)
O40W 0.172(19) 0.151(17) 0.28(3) -0.103(19) 0.00(2) 0.073(15)
O41W 0.19(2) 0.16(2) 0.22(3) -0.02(2) 0.00(2) -0.078(18)
O42W 0.172(12) 0.140(12) 0.206(16) -0.032(12) -0.074(12) 0.072(10)
O43W 0.176(14) 0.198(17) 0.143(13) 0.023(12) 0.036(11) 0.053(13)
O44W 0.20(4) 0.33(7) 0.33(6) 0.000 -0.12(4) 0.000
O45W 0.21(3) 0.20(2) 0.27(3) -0.11(2) 0.00(2) 0.08(2)
O46W 0.16(3) 0.071(16) 0.32(5) 0.12(2) -0.11(3) -0.082(17)
O47W 0.20(4) 0.05(2) 0.12(3) 0.000 0.02(3) 0.000
O48W 0.076(16) 0.17(3) 0.24(4) 0.00(4) 0.08(2) -0.01(2)
O49W 0.17(3) 0.23(7) 0.24(5) 0.000 0.19(3) 0.000
O50W 0.054(11) 0.15(2) 0.28(3) -0.03(2) 0.070(16) -0.024(14)
O51W 0.108(15) 0.21(3) 0.122(18) 0.000 0.015(14) 0.000
O52W 0.15(3) 0.22(4) 0.09(2) -0.07(3) 0.01(2) 0.06(3)
O53W 0.08(2) 0.06(2) 0.50(9) 0.09(4) 0.01(4) -0.014(18)
O54W 0.27(3) 0.34(5) 0.12(2) 0.11(3) 0.14(2) 0.21(4)
O55W 0.076(16) 0.17(3) 0.24(4) 0.00(4) 0.08(2) -0.01(2)
O56W 0.27(3) 0.05(3) 0.35(5) 0.000 -0.28(3) 0.000
O57W 0.27(4) 0.11(2) 0.12(3) -0.01(2) -0.05(3) 0.14(2)
O58W 0.080(14) 0.28(4) 0.10(2) -0.03(2) -0.044(15) 0.12(2)
O59W 0.054(11) 0.15(2) 0.28(3) -0.03(2) 0.070(16) -0.024(14)
O60W 0.14(3) 0.15(3) 0.15(3) 0.06(3) 0.04(3) -0.02(3)
O61W 0.07(2) 0.21(7) 0.34(7) 0.000 0.13(3) 0.000
O62W 0.176(14) 0.198(17) 0.143(13) 0.023(12) 0.036(11) 0.053(13)
O63W 0.20(4) 0.05(2) 0.12(3) 0.000 0.02(3) 0.000
Li1 0.10(2) 0.09(2) 0.21(4) 0.07(2) 0.00(2) -0.014(18)
Li2 0.08(2) 0.12(3) 0.11(3) 0.000 0.02(2) 0.000
Li3 0.10(2) 0.09(2) 0.21(4) 0.07(2) 0.00(2) -0.014(18)
Li4 0.08(2) 0.12(3) 0.11(3) 0.000 0.02(2) 0.000

loop_
_atom_type_symbol
_atom_type_description
_atom_type_scat_dispersion_real
_atom_type_scat_dispersion_imag
_atom_type_scat_source
O O 0.0106 0.0060 'International Tables Vol C Tables 4.2.6.8 and 6.1.1.4'
S S 0.1246 0.1234 'International Tables Vol C Tables 4.2.6.8 and 6.1.1.4'
As As 0.0499 2.0058 'International Tables Vol C Tables 4.2.6.8 and 6.1.1.4'
Mo Mo -1.6832 0.6857 'International Tables Vol C Tables 4.2.6.8 and 6.1.1.4'
W W -0.8490 6.8722 'International Tables Vol C Tables 4.2.6.8 and 6.1.1.4'
K K 0.2009 0.2494 'International Tables Vol C Tables 4.2.6.8 and 6.1.1.4'
Li Li -0.0003 0.0001 'International Tables Vol C Tables 4.2.6.8 and 6.1.1.4'
H H 0.0000 0.0000 'International Tables Vol C Tables 4.2.6.8 and 6.1.1.4'

loop_
_geom_angle_atom_site_label_1
_geom_angle_atom_site_label_2
_geom_angle_atom_site_label_3
_geom_angle
_geom_angle_site_symmetry_1
_geom_angle_site_symmetry_3
O1 W1 O2 100.5(5) . .
O1 W1 O5 100.8(4) . .
O2 W1 O5 90.7(4) . .
O1 W1 O3 101.2(5) . .
O2 W1 O3 157.9(4) . .
O5 W1 O3 89.1(5) . .
O1 W1 O4 99.5(4) . .
O2 W1 O4 88.8(4) . .
O5 W1 O4 159.4(4) . .
O3 W1 O4 83.9(5) . .
O1 W1 O6 172.6(4) . .
O2 W1 O6 73.9(3) . .
O5 W1 O6 74.7(3) . .
O3 W1 O6 84.7(4) . .
O4 W1 O6 85.4(3) . .
O7 W2 O8 99.3(5) . 7_575
O7 W2 O8 99.3(5) . .
O8 W2 O8 87.7(7) 7_575 .
O7 W2 O4 100.8(5) . 7_575
O8 W2 O4 159.9(4) 7_575 7_575
O8 W2 O4 90.3(5) . 7_575
O7 W2 O4 100.8(5) . .
O8 W2 O4 90.3(5) 7_575 .
O8 W2 O4 159.9(4) . .
O4 W2 O4 84.8(6) 7_575 .
O7 W2 O9 171.4(6) . .
O8 W2 O9 74.6(3) 7_575 .
O8 W2 O9 74.6(3) . .
O4 W2 O9 85.5(4) 7_575 .
O4 W2 O9 85.5(4) . .
O10 W3 O11 103.7(5) . 7_575
O10 W3 O13 99.2(5) . 7_575
O11 W3 O13 89.8(4) 7_575 7_575
O10 W3 O12 100.7(6) . .
O11 W3 O12 92.7(5) 7_575 .
O13 W3 O12 158.7(5) 7_575 .
O10 W3 O8 98.8(5) . .
O11 W3 O8 157.5(4) 7_575 .
O13 W3 O8 85.1(4) 7_575 .
O12 W3 O8 84.5(5) . .
O10 W3 O9 169.5(5) . .
O11 W3 O9 85.8(4) 7_575 .
O13 W3 O9 85.2(4) 7_575 .
O12 W3 O9 73.8(4) . .
O8 W3 O9 72.0(4) . .
O39 W4 O26 103.9(5) . .
O39 W4 O13 101.4(5) . .
O26 W4 O13 90.5(4) . .
O39 W4 O37 97.9(5) . .
O26 W4 O37 92.8(4) . .
O13 W4 O37 159.0(4) . .
O39 W4 O2 97.4(5) . .
O26 W4 O2 158.6(4) . .
O13 W4 O2 84.0(4) . .
O37 W4 O2 85.4(4) . .
O39 W4 O6 167.1(4) . .
O26 W4 O6 86.5(4) . .
O13 W4 O6 86.0(4) . .
O37 W4 O6 73.5(3) . .
O2 W4 O6 72.6(3) . .
O50 W5 O17 104.2(4) . .
O50 W5 O21 101.5(5) . .
O17 W5 O21 89.5(4) . .
O50 W5 O37 99.4(4) . .
O17 W5 O37 92.4(4) . .
O21 W5 O37 157.8(4) . .
O50 W5 O5 97.0(4) . .
O17 W5 O5 158.8(4) . .
O21 W5 O5 84.2(4) . .
O37 W5 O5 86.1(4) . .
O50 W5 O6 168.3(4) . .
O17 W5 O6 85.7(3) . .
O21 W5 O6 84.6(4) . .
O37 W5 O6 73.5(3) . .
O5 W5 O6 73.6(3) . .
O78 W6 O31 103.1(4) . .
O78 W6 O22 100.8(6) . .
O31 W6 O22 90.0(5) . .
O78 W6 O51 99.4(5) . .
O31 W6 O51 91.4(4) . .
O22 W6 O51 158.9(5) . .
O78 W6 O79 97.5(5) . .
O31 W6 O79 159.4(4) . .
O22 W6 O79 84.5(5) . .
O51 W6 O79 86.8(4) . .
O78 W6 O111 169.5(4) . .
O31 W6 O111 85.4(4) . .
O22 W6 O111 85.3(5) . .
O51 W6 O111 73.9(4) . .
O79 W6 O111 74.4(4) . .
O86 W7 O28 103.0(6) . .
O86 W7 O81 101.6(5) . .
O28 W7 O81 90.1(4) . .
O86 W7 O51 98.3(5) . .
O28 W7 O51 91.1(4) . .
O81 W7 O51 159.3(5) . .
O86 W7 O84 96.7(6) . .
O28 W7 O84 160.3(5) . .
O81 W7 O84 85.8(4) . .
O51 W7 O84 86.1(4) . .
O86 W7 O111 167.7(5) . .
O28 W7 O111 86.5(4) . .
O81 W7 O111 86.0(4) . .
O51 W7 O111 73.4(4) . .
O84 W7 O111 74.0(4) . .
O93 W8 O71 103.5(6) . .
O93 W8 O81 100.5(6) . .
O71 W8 O81 89.2(4) . .
O93 W8 O38 98.4(6) . .
O71 W8 O38 91.4(5) . .
O81 W8 O38 160.3(5) . .
O93 W8 O91 99.0(5) . .
O71 W8 O91 157.5(4) . .
O81 W8 O91 86.6(4) . .
O38 W8 O91 85.3(5) . .
O93 W8 O87 169.5(5) . .
O71 W8 O87 84.6(4) . .
O81 W8 O87 86.1(4) . .
O38 W8 O87 74.4(4) . .
O91 W8 O87 73.1(4) . .
O74 W9 O108 100.4(5) . 7_575
O74 W9 O108 100.4(5) . .
O108 W9 O108 87.7(7) 7_575 .
O74 W9 O91 98.4(5) . .
O108 W9 O91 161.1(4) 7_575 .
O108 W9 O91 90.0(5) . .
O74 W9 O91 98.4(5) . 7_575
O108 W9 O91 90.0(5) 7_575 7_575
O108 W9 O91 161.1(4) . 7_575
O91 W9 O91 86.1(7) . 7_575
O74 W9 O87 170.3(6) . .
O108 W9 O87 86.5(4) 7_575 .
O108 W9 O87 86.5(4) . .
O91 W9 O87 74.6(4) . .
O91 W9 O87 74.6(4) 7_575 .
O113 W10 O79 100.8(5) . .
O113 W10 O48 102.5(6) . .
O79 W10 O48 89.2(5) . .
O113 W10 O84 99.1(5) . .
O79 W10 O84 89.7(5) . .
O48 W10 O84 158.1(4) . .
O113 W10 O108 99.0(5) . .
O79 W10 O108 160.1(4) . .
O48 W10 O108 85.0(5) . .
O84 W10 O108 88.7(5) . .
O113 W10 O111 172.0(5) . .
O79 W10 O111 74.9(3) . .
O48 W10 O111 84.3(4) . .
O84 W10 O111 74.3(4) . .
O108 W10 O111 85.6(4) . .
O56 W11 O54 103.8(6) . .
O56 W11 O103 98.3(6) . .
O54 W11 O103 93.0(5) . .
O56 W11 O83 99.4(6) . .
O54 W11 O83 89.1(5) . .
O103 W11 O83 161.1(5) . .
O56 W11 O106 97.8(6) . .
O54 W11 O106 158.1(5) . .
O103 W11 O106 87.1(5) . .
O83 W11 O106 84.1(5) . .
O56 W11 O82 169.8(5) . .
O54 W11 O82 84.7(4) . .
O103 W11 O82 75.4(4) . .
O83 W11 O82 86.1(4) . .
O106 W11 O82 74.2(4) . .
O96 W12 O32 103.3(5) . .
O96 W12 O83 100.2(6) . .
O32 W12 O83 90.0(5) . .
O96 W12 O45 100.3(5) . .
O32 W12 O45 91.9(4) . .
O83 W12 O45 158.4(4) . .
O96 W12 O100 97.3(5) . .
O32 W12 O100 159.4(4) . .
O83 W12 O100 85.3(5) . .
O45 W12 O100 85.4(4) . .
O96 W12 O76 168.7(5) . .
O32 W12 O76 86.3(3) . .
O83 W12 O76 85.6(4) . .
O45 W12 O76 73.0(3) . .
O100 W12 O76 73.4(4) . .
O53 W13 O30 104.0(4) . .
O53 W13 O45 99.0(5) . .
O30 W13 O45 94.4(4) . .
O53 W13 O75 100.2(5) . .
O30 W13 O75 87.9(4) . .
O45 W13 O75 159.5(4) . .
O53 W13 O64 97.0(4) . .
O30 W13 O64 158.6(4) . .
O45 W13 O64 85.6(4) . .
O75 W13 O64 85.0(4) . .
O53 W13 O76 168.4(4) . .
O30 W13 O76 86.0(3) . .
O45 W13 O76 74.2(4) . .
O75 W13 O76 85.7(4) . .
O64 W13 O76 73.4(3) . .
O34 W14 O66 102.9(4) . .
O34 W14 O46 99.9(5) . .
O66 W14 O46 93.3(4) . .
O34 W14 O75 99.7(5) . .
O66 W14 O75 88.7(4) . .
O46 W14 O75 159.3(4) . .
O34 W14 O55 96.2(5) . .
O66 W14 O55 160.7(4) . .
O46 W14 O55 86.3(4) . .
O75 W14 O55 85.2(4) . .
O34 W14 O99 168.6(4) . .
O66 W14 O99 87.4(3) . .
O46 W14 O99 74.3(4) . .
O75 W14 O99 85.3(4) . .
O55 W14 O99 73.8(4) . .
O95 W15 O109 102.9(5) . .
O95 W15 O104 100.5(6) . .
O109 W15 O104 88.8(5) . .
O95 W15 O46 100.9(5) . .
O109 W15 O46 91.6(4) . .
O104 W15 O46 157.9(5) . .
O95 W15 O43 97.6(5) . .
O109 W15 O43 159.5(4) . .
O104 W15 O43 86.6(4) . .
O46 W15 O43 85.4(4) . .
O95 W15 O99 168.8(5) . .
O109 W15 O99 86.0(4) . .
O104 W15 O99 86.2(4) . .
O46 W15 O99 71.8(4) . .
O43 W15 O99 73.8(3) . .
O114 W16 O47 102.7(6) . .
O114 W16 O104 100.0(6) . .
O47 W16 O104 88.1(5) . .
O114 W16 O103 100.1(6) . .
O47 W16 O103 92.2(5) . .
O104 W16 O103 159.3(5) . .
O114 W16 O101 99.9(6) . .
O47 W16 O101 157.4(5) . .
O104 W16 O101 86.6(5) . .
O103 W16 O101 85.2(5) . .
O114 W16 O82 170.2(5) . .
O47 W16 O82 84.8(4) . .
O104 W16 O82 86.4(4) . .
O103 W16 O82 73.0(4) . .
O101 W16 O82 72.9(4) . .
O102 W17 O89 100.7(5) . .
O102 W17 O101 99.7(5) . .
O89 W17 O101 159.6(5) . .
O102 W17 O105 100.4(6) . .
O89 W17 O105 85.4(5) . .
O101 W17 O105 91.0(5) . .
O102 W17 O106 99.3(6) . .
O89 W17 O106 88.4(5) . .
O101 W17 O106 88.2(5) . .
O105 W17 O106 160.1(4) . .
O102 W17 O82 170.9(5) . .
O89 W17 O82 85.4(4) . .
O101 W17 O82 74.3(4) . .
O105 W17 O82 86.6(4) . .
O106 W17 O82 74.0(4) . .
O61 W18 O64 100.3(5) . .
O61 W18 O100 100.3(5) . .
O64 W18 O100 89.2(5) . .
O61 W18 O62 100.0(5) . .
O64 W18 O62 89.1(4) . .
O100 W18 O62 159.6(4) . .
O61 W18 O89 101.5(5) . .
O64 W18 O89 158.1(4) . .
O100 W18 O89 88.4(5) . .
O62 W18 O89 85.6(5) . .
O61 W18 O76 171.7(5) . .
O64 W18 O76 74.0(3) . .
O100 W18 O76 73.9(4) . .
O62 W18 O76 86.2(4) . .
O89 W18 O76 84.4(4) . .
O69 W19 O43 99.3(5) . .
O69 W19 O55 100.7(5) . .
O43 W19 O55 89.7(5) . .
O69 W19 O105 99.6(5) . .
O43 W19 O105 90.1(5) . .
O55 W19 O105 159.4(4) . .
O69 W19 O62 99.8(5) . .
O43 W19 O62 160.7(4) . .
O55 W19 O62 89.0(4) . .
O105 W19 O62 84.5(5) . .
O69 W19 O99 173.0(4) . .
O43 W19 O99 75.7(4) . .
O55 W19 O99 74.5(4) . .
O105 W19 O99 85.5(4) . .
O62 W19 O99 85.4(4) . .
O65 W20 O52 105.2(5) . .
O65 W20 O77 100.6(6) . .
O52 W20 O77 90.2(5) . .
O65 W20 O58 98.5(5) . .
O52 W20 O58 92.3(4) . .
O77 W20 O58 159.3(4) . .
O65 W20 O85 95.8(5) . .
O52 W20 O85 159.0(4) . .
O77 W20 O85 85.2(5) . .
O58 W20 O85 85.1(5) . .
O65 W20 O92 166.3(5) . .
O52 W20 O92 86.3(4) . .
O77 W20 O92 86.5(4) . .
O58 W20 O92 73.2(4) . .
O85 W20 O92 73.0(4) . .
O110 W21 O90 104.4(5) . .
O110 W21 O77 99.0(6) . .
O90 W21 O77 89.2(5) . .
O110 W21 O80 99.9(6) . .
O90 W21 O80 91.6(5) . .
O77 W21 O80 160.2(4) . .
O110 W21 O97 97.8(5) . .
O90 W21 O97 157.7(4) . .
O77 W21 O97 85.1(5) . .
O80 W21 O97 86.7(5) . .
O110 W21 O68 168.5(5) . .
O90 W21 O68 85.5(4) . .
O77 W21 O68 86.8(4) . .
O80 W21 O68 73.6(4) . .
O97 W21 O68 72.7(4) . .
O94 W22 O63 103.2(5) . .
O94 W22 O80 98.6(5) . .
O63 W22 O80 93.4(4) . .
O94 W22 O57 101.3(5) . .
O63 W22 O57 88.7(4) . .
O80 W22 O57 158.9(4) . .
O94 W22 O98 97.8(5) . .
O63 W22 O98 158.8(5) . .
O80 W22 O98 85.8(5) . .
O57 W22 O98 84.7(4) . .
O94 W22 O68 167.7(5) . .
O63 W22 O68 86.6(4) . .
O80 W22 O68 73.2(4) . .
O57 W22 O68 86.0(4) . .
O98 W22 O68 72.9(4) . .
O16 W23 O33 104.2(5) . .
O16 W23 O57 102.1(4) . .
O33 W23 O57 90.6(4) . .
O16 W23 O19 100.1(4) . .
O33 W23 O19 90.1(4) . .
O57 W23 O19 156.9(4) . .
O16 W23 O36 95.4(4) . .
O33 W23 O36 160.4(4) . .
O57 W23 O36 86.3(4) . .
O19 W23 O36 85.3(4) . .
O16 W23 O40 166.0(4) . .
O33 W23 O40 87.8(3) . .
O57 W23 O40 84.8(4) . .
O19 W23 O40 72.1(3) . .
O36 W23 O40 72.7(3) . .
O20 W24 O23 102.6(4) . .
O20 W24 O67 100.4(5) . .
O23 W24 O67 89.1(4) . .
O20 W24 O19 100.2(4) . .
O23 W24 O19 93.8(4) . .
O67 W24 O19 158.0(4) . .
O20 W24 O25 96.7(4) . .
O23 W24 O25 160.3(4) . .
O67 W24 O25 83.8(4) . .
O19 W24 O25 86.2(4) . .
O20 W24 O40 168.6(4) . .
O23 W24 O40 87.3(3) . .
O67 W24 O40 85.0(4) . .
O19 W24 O40 73.4(3) . .
O25 W24 O40 73.8(3) . .
O60 W25 O14 104.1(5) . .
O60 W25 O67 100.0(5) . .
O14 W25 O67 89.3(4) . .
O60 W25 O58 100.2(5) . .
O14 W25 O58 93.2(4) . .
O67 W25 O58 158.4(4) . .
O60 W25 O72 95.8(5) . .
O14 W25 O72 160.0(4) . .
O67 W25 O72 85.3(4) . .
O58 W25 O72 85.2(4) . .
O60 W25 O92 168.2(4) . .
O14 W25 O92 86.2(4) . .
O67 W25 O92 85.6(4) . .
O58 W25 O92 73.2(4) . .
O72 W25 O92 74.2(4) . .
O70 W26 O85 100.0(5) . .
O70 W26 O88 100.5(5) . .
O85 W26 O88 159.3(5) . .
O70 W26 O72 99.5(5) . .
O85 W26 O72 89.4(5) . .
O88 W26 O72 89.8(4) . .
O70 W26 O112 101.2(5) . .
O85 W26 O112 88.0(5) . .
O88 W26 O112 85.6(4) . .
O72 W26 O112 159.3(4) . .
O70 W26 O92 170.9(5) . .
O85 W26 O92 73.7(4) . .
O88 W26 O92 86.3(4) . .
O72 W26 O92 74.2(4) . .
O112 W26 O92 85.3(4) . .
O44 W27 O36 100.6(5) . .
O44 W27 O25 101.5(5) . .
O36 W27 O25 90.2(4) . .
O44 W27 O88 99.8(5) . .
O36 W27 O88 159.2(4) . .
O25 W27 O88 89.9(4) . .
O44 W27 O59 100.5(5) . .
O36 W27 O59 87.9(4) . .
O25 W27 O59 157.9(4) . .
O88 W27 O59 84.3(4) . .
O44 W27 O40 173.0(4) . .
O36 W27 O40 74.2(3) . .
O25 W27 O40 74.2(3) . .
O88 W27 O40 85.8(3) . .
O59 W27 O40 84.1(3) . .
O107 W28 O59 102.3(5) . .
O107 W28 O97 98.4(5) . .
O59 W28 O97 159.3(4) . .
O107 W28 O112 100.7(6) . .
O59 W28 O112 87.0(5) . .
O97 W28 O112 87.9(5) . .
O107 W28 O98 99.7(6) . .
O59 W28 O98 90.3(4) . .
O97 W28 O98 87.5(5) . .
O112 W28 O98 159.6(4) . .
O107 W28 O68 169.0(5) . .
O59 W28 O68 86.8(4) . .
O97 W28 O68 72.8(4) . .
O112 W28 O68 85.8(4) . .
O98 W28 O68 73.9(4) . .
O18 Mo1 O11 115.6(4) . .
O18 Mo1 O26 97.9(4) . .
O11 Mo1 O26 76.9(4) . .
O18 Mo1 S2 109.0(4) . .
O11 Mo1 S2 132.9(3) . .
O26 Mo1 S2 82.8(3) . .
O18 Mo1 S1 103.3(3) . .
O11 Mo1 S1 83.5(3) . .
O26 Mo1 S1 155.9(3) . .
S2 Mo1 S1 100.77(15) . .
O18 Mo1 Mo2 100.5(3) . .
O11 Mo1 Mo2 128.8(3) . .
O26 Mo1 Mo2 134.4(3) . .
S2 Mo1 Mo2 51.81(9) . .
S1 Mo1 Mo2 52.33(11) . .
O49 Mo2 O90 118.5(4) . .
O49 Mo2 O52 98.3(5) . .
O90 Mo2 O52 76.4(4) . .
O49 Mo2 S2 108.6(4) . .
O90 Mo2 S2 130.5(3) . .
O52 Mo2 S2 83.1(3) . .
O49 Mo2 S1 102.2(4) . .
O90 Mo2 S1 83.6(3) . .
O52 Mo2 S1 156.4(3) . .
S2 Mo2 S1 101.15(14) . .
O49 Mo2 Mo1 99.2(4) . .
O90 Mo2 Mo1 127.8(3) . .
O52 Mo2 Mo1 135.0(3) . .
S2 Mo2 Mo1 52.05(10) . .
S1 Mo2 Mo1 52.49(10) . .
O15 Mo3 O17 107.4(5) . 7_575
O15 Mo3 O17 107.4(5) . .
O17 Mo3 O17 75.8(5) 7_575 .
O15 Mo3 S3 107.2(4) . .
O17 Mo3 S3 81.8(3) 7_575 .
O17 Mo3 S3 143.0(3) . .
O15 Mo3 S3 107.2(4) . 7_575
O17 Mo3 S3 143.0(3) 7_575 7_575
O17 Mo3 S3 81.8(3) . 7_575
S3 Mo3 S3 100.2(2) . 7_575
O15 Mo3 Mo4 105.5(6) . .
O17 Mo3 Mo4 128.6(2) 7_575 .
O17 Mo3 Mo4 128.6(2) . .
S3 Mo3 Mo4 51.10(10) . .
S3 Mo3 Mo4 51.10(10) 7_575 .
O29 Mo4 O31 108.0(4) . 7_575
O29 Mo4 O31 108.0(4) . .
O31 Mo4 O31 76.8(5) 7_575 .
O29 Mo4 S3 106.3(3) . .
O31 Mo4 S3 81.2(3) 7_575 .
O31 Mo4 S3 143.5(3) . .
O29 Mo4 S3 106.3(3) . 7_575
O31 Mo4 S3 143.5(3) 7_575 7_575
O31 Mo4 S3 81.2(3) . 7_575
S3 Mo4 S3 100.9(2) . 7_575
O29 Mo4 Mo3 104.0(5) . .
O31 Mo4 Mo3 128.6(3) 7_575 .
O31 Mo4 Mo3 128.6(3) . .
S3 Mo4 Mo3 51.50(10) . .
S3 Mo4 Mo3 51.50(10) 7_575 .
O24 Mo5 O71 116.6(5) . .
O24 Mo5 O28 98.0(5) . .
O71 Mo5 O28 77.6(4) . .
O24 Mo5 S4 108.6(4) . .
O71 Mo5 S4 132.3(3) . .
O28 Mo5 S4 82.1(3) . .
O24 Mo5 S5 103.4(4) . .
O71 Mo5 S5 83.0(3) . .
O28 Mo5 S5 156.0(3) . .
S4 Mo5 S5 101.09(15) . .
O24 Mo5 Mo6 99.7(3) . .
O71 Mo5 Mo6 128.5(3) . .
O28 Mo5 Mo6 134.2(3) . .
S4 Mo5 Mo6 52.30(10) . .
S5 Mo5 Mo6 52.40(10) . .
O27 Mo6 O54 117.3(5) . .
O27 Mo6 O32 98.6(5) . .
O54 Mo6 O32 76.5(4) . .
O27 Mo6 S4 109.0(4) . .
O54 Mo6 S4 131.3(3) . .
O32 Mo6 S4 82.5(3) . .
O27 Mo6 S5 102.4(4) . .
O54 Mo6 S5 83.7(3) . .
O32 Mo6 S5 156.1(3) . .
S4 Mo6 S5 101.12(15) . .
O27 Mo6 Mo5 99.2(4) . .
O54 Mo6 Mo5 128.6(3) . .
O32 Mo6 Mo5 134.6(3) . .
S4 Mo6 Mo5 52.25(11) . .
S5 Mo6 Mo5 52.47(10) . .
O42 Mo7 O47 116.2(5) . .
O42 Mo7 O109 100.0(5) . .
O47 Mo7 O109 76.5(4) . .
O42 Mo7 S6 107.7(4) . .
O47 Mo7 S6 133.7(3) . .
O109 Mo7 S6 82.5(3) . .
O42 Mo7 S7 103.2(4) . .
O47 Mo7 S7 83.0(3) . .
O109 Mo7 S7 154.2(3) . .
S6 Mo7 S7 101.05(15) . .
O42 Mo7 Mo7 99.7(3) . 7_575
O47 Mo7 Mo7 128.5(3) . 7_575
O109 Mo7 Mo7 134.0(3) . 7_575
S6 Mo7 Mo7 51.94(9) . 7_575
S7 Mo7 Mo7 52.32(10) . 7_575
O35 Mo8 O30 110.0(4) . .
O35 Mo8 O66 106.8(4) . .
O30 Mo8 O66 74.8(3) . .
O35 Mo8 S8 106.2(4) . .
O30 Mo8 S8 83.0(3) . .
O66 Mo8 S8 145.0(3) . .
O35 Mo8 S9 106.3(4) . .
O30 Mo8 S9 141.0(3) . .
O66 Mo8 S9 81.6(3) . .
S8 Mo8 S9 100.28(14) . .
O35 Mo8 Mo9 104.3(3) . .
O30 Mo8 Mo9 128.9(3) . .
O66 Mo8 Mo9 128.9(3) . .
S8 Mo8 Mo9 51.21(9) . .
S9 Mo8 Mo9 50.98(10) . .
O41 Mo9 O23 106.8(4) . .
O41 Mo9 O14 109.9(4) . .
O23 Mo9 O14 75.8(3) . .
O41 Mo9 S9 107.0(4) . .
O23 Mo9 S9 81.7(3) . .
O14 Mo9 S9 140.9(3) . .
O41 Mo9 S8 105.3(4) . .
O23 Mo9 S8 145.5(3) . .
O14 Mo9 S8 81.6(3) . .
S9 Mo9 S8 100.76(14) . .
O41 Mo9 Mo8 104.2(4) . .
O23 Mo9 Mo8 129.6(2) . .
O14 Mo9 Mo8 127.6(2) . .
S9 Mo9 Mo8 51.46(10) . .
S8 Mo9 Mo8 51.23(10) . .
O73 Mo10 O63 111.9(4) . .
O73 Mo10 O33 100.0(4) . .
O63 Mo10 O33 77.5(4) . .
O73 Mo10 S10 107.1(4) . .
O63 Mo10 S10 138.5(3) . .
O33 Mo10 S10 82.6(3) . .
O73 Mo10 S11 102.5(4) . .
O63 Mo10 S11 84.0(3) . .
O33 Mo10 S11 154.9(3) . .
S10 Mo10 S11 100.99(14) . .
O73 Mo10 Mo10 99.4(3) . 7_575
O63 Mo10 Mo10 131.0(3) . 7_575
O33 Mo10 Mo10 133.9(2) . 7_575
S10 Mo10 Mo10 51.77(8) . 7_575
S11 Mo10 Mo10 52.13(10) . 7_575
O6 As1 O6 96.7(5) 7_575 .
O6 As1 O9 95.9(4) 7_575 .
O6 As1 O9 95.9(4) . .
O111 As2 O111 97.9(7) . 7_575
O111 As2 O87 96.7(4) . .
O111 As2 O87 96.7(4) 7_575 .
O76 As3 O99 96.8(4) . .
O76 As3 O82 96.5(4) . .
O99 As3 O82 97.5(4) . .
O40 As4 O68 97.0(4) . .
O40 As4 O92 98.1(4) . .
O68 As4 O92 96.0(4) . .
Mo2 S1 Mo1 75.18(13) . .
Mo2 S2 Mo1 76.14(12) . .
Mo4 S3 Mo3 77.41(13) . .
Mo5 S4 Mo6 75.46(13) . .
Mo6 S5 Mo5 75.13(13) . .
Mo7 S6 Mo7 76.12(18) 7_575 .
Mo7 S7 Mo7 75.4(2) . 7_575
Mo9 S8 Mo8 77.55(12) . .
Mo10 S10 Mo10 76.46(16) 7_575 .
Mo10 S11 Mo10 75.75(19) . 7_575
Mo9 S9 Mo8 77.56(12) . .
W1 O2 W4 120.7(5) . .
W1 O3 W1 153.6(7) 7_575 .
W2 O4 W1 151.8(6) . .
W1 O5 W5 119.1(4) . .
As1 O6 W5 117.2(4) . .
As1 O6 W4 116.7(4) . .
W5 O6 W4 93.1(3) . .
As1 O6 W1 134.9(4) . .
W5 O6 W1 92.6(3) . .
W4 O6 W1 92.7(3) . .
W2 O8 W3 120.3(5) . .
As1 O9 W2 136.7(6) . .
As1 O9 W3 115.9(4) . 7_575
W2 O9 W3 93.1(4) . 7_575
As1 O9 W3 115.9(4) . .
W2 O9 W3 93.1(4) . .
W3 O9 W3 91.6(4) 7_575 .
W3 O11 Mo1 151.7(6) 7_575 .
W3 O12 W3 120.4(8) . 7_575
W3 O13 W4 142.2(5) 7_575 .
W25 O14 Mo9 140.1(5) . .
Mo3 O15 Li4 162.9(11) . .
W5 O17 Mo3 140.5(5) . .
Mo1 O18 Li4 159.0(13) . .
W24 O19 W23 121.4(5) . .
W5 O21 W5 144.2(6) 7_575 .
W6 O22 W6 143.3(7) 7_575 .
W24 O23 Mo9 140.8(5) . .
Mo5 O24 Li2 158.9(17) . .
W27 O25 W24 119.8(5) . .
W4 O26 Mo1 150.5(5) . .
Mo6 O27 Li1 158.0(16) . .
W7 O28 Mo5 150.8(6) . .
Mo4 O29 Li2 167.9(19) . .
W13 O30 Mo8 141.6(5) . .
W6 O31 Mo4 141.3(5) . .
W12 O32 Mo6 152.9(6) . .
W23 O33 Mo10 151.6(5) . .
Mo8 O35 Li1 164.3(16) . .
W27 O36 W23 121.1(5) . .
W4 O37 W5 119.6(5) . .
W8 O38 W8 119.1(7) . 7_575
As4 O40 W24 116.2(4) . .
As4 O40 W23 118.3(4) . .
W24 O40 W23 93.0(3) . .
As4 O40 W27 135.2(4) . .
W24 O40 W27 92.2(3) . .
W23 O40 W27 92.0(3) . .
Mo9 O41 Li3 163.1(18) . .
Mo7 O42 Li1 159.8(16) . .
W19 O43 W15 118.9(5) . .
W13 O45 W12 120.1(5) . .
W14 O46 W15 121.2(5) . .
W16 O47 Mo7 153.4(6) . .
W10 O48 W10 153.9(7) 7_575 .
Mo2 O49 Li3 155.0(15) . .
W6 O51 W7 119.7(5) . .
W20 O52 Mo2 153.1(6) . .
W11 O54 Mo6 152.9(6) . .
W19 O55 W14 118.7(5) . .
W23 O57 W22 144.2(5) . .
W20 O58 W25 119.9(5) . .
W28 O59 W27 151.2(6) . .
W18 O62 W19 150.6(6) . .
W22 O63 Mo10 152.1(5) . .
W18 O64 W13 120.4(5) . .
W14 O66 Mo8 142.0(5) . .
W25 O67 W24 143.9(5) . .
As4 O68 W21 118.2(4) . .
As4 O68 W22 115.9(5) . .
W21 O68 W22 93.0(3) . .
As4 O68 W28 133.9(5) . .
W21 O68 W28 93.6(3) . .
W22 O68 W28 93.0(3) . .
W8 O71 Mo5 151.3(6) . .
W26 O72 W25 118.7(5) . .
Mo10 O73 Li3 160.5(14) . .
W14 O75 W13 143.7(5) . .
As3 O76 W13 117.0(4) . .
As3 O76 W12 118.4(4) . .
W13 O76 W12 92.5(3) . .
As3 O76 W18 134.9(5) . .
W13 O76 W18 92.2(3) . .
W12 O76 W18 91.7(3) . .
W20 O77 W21 141.9(6) . .
W10 O79 W6 118.8(5) . .
W22 O80 W21 120.2(5) . .
W8 O81 W7 143.4(6) . .
As3 O82 W11 118.3(4) . .
As3 O82 W16 117.2(4) . .
W11 O82 W16 92.6(3) . .
As3 O82 W17 134.0(5) . .
W11 O82 W17 92.9(3) . .
W16 O82 W17 92.1(3) . .
W11 O83 W12 142.4(6) . .
W10 O84 W7 119.6(5) . .
W26 O85 W20 120.6(5) . .
As2 O87 W9 135.1(6) . .
As2 O87 W8 117.2(4) . 7_575
W9 O87 W8 92.7(4) . 7_575
As2 O87 W8 117.2(4) . .
W9 O87 W8 92.7(4) . .
W8 O87 W8 92.0(4) 7_575 .
W26 O88 W27 152.7(6) . .
W17 O89 W18 151.0(6) . .
W21 O90 Mo2 154.7(6) . .
W9 O91 W8 119.6(5) . .
As4 O92 W25 116.3(4) . .
As4 O92 W20 118.1(4) . .
W25 O92 W20 93.5(3) . .
As4 O92 W26 134.1(5) . .
W25 O92 W26 92.8(3) . .
W20 O92 W26 92.7(3) . .
W28 O97 W21 120.9(5) . .
W28 O98 W22 120.3(5) . .
As3 O99 W14 117.3(4) . .
As3 O99 W19 135.6(4) . .
W14 O99 W19 92.9(3) . .
As3 O99 W15 116.8(4) . .
W14 O99 W15 92.5(3) . .
W19 O99 W15 91.6(3) . .
W18 O100 W12 121.0(5) . .
W17 O101 W16 120.6(5) . .
W11 O103 W16 118.9(6) . .
W15 O104 W16 144.4(6) . .
W17 O105 W19 152.0(6) . .
W17 O106 W11 118.9(5) . .
W9 O108 W10 149.2(7) . .
W15 O109 Mo7 153.3(6) . .
As2 O111 W6 117.5(5) . .
As2 O111 W7 118.1(5) . .
W6 O111 W7 92.9(4) . .
As2 O111 W10 134.6(5) . .
W6 O111 W10 91.9(3) . .
W7 O111 W10 92.1(3) . .
W28 O112 W26 149.2(6) . .
Li3 O1W Li3 89(3) . 7_575
Li3 O1W Li4 91.8(16) . .
Li3 O1W Li4 91.8(16) 7_575 .
Li1 O2W Li1 87(3) . 7_575
Li1 O2W Li2 90(2) . .
Li1 O2W Li2 90(2) 7_575 .
Li1 O3W Li2 90(2) 7_575 .
Li3 O4W Li4 88.1(18) 7_575 .
Li1 O7W Li1 86(3) 7_575 .
Li3 O8W Li3 86(3) 7_575 .
O2W Li1 O3W 90.2(19) . 7_575
O2W Li1 O7W 93.3(19) . .
O3W Li1 O7W 95(2) 7_575 .
O2W Li1 O35 173(3) . .
O3W Li1 O35 96(3) 7_575 .
O7W Li1 O35 90(2) . .
O2W Li1 O42 91(3) . .
O3W Li1 O42 170(3) 7_575 .
O7W Li1 O42 95(2) . .
O35 Li1 O42 82.0(16) . .
O2W Li1 O27 91(2) . .
O3W Li1 O27 92.2(19) 7_575 .
O7W Li1 O27 172(3) . .
O35 Li1 O27 84.9(16) . .
O42 Li1 O27 78.2(19) . .
O2W Li1 Li1 46.5(14) . 7_575
O3W Li1 Li1 92.2(13) 7_575 7_575
O7W Li1 Li1 46.9(15) . 7_575
O35 Li1 Li1 136.8(13) . 7_575
O42 Li1 Li1 95.8(12) . 7_575
O27 Li1 Li1 137.2(15) . 7_575
O2W Li1 Li2 45.5(15) . .
O3W Li1 Li2 44.8(14) 7_575 .
O7W Li1 Li2 93.8(18) . .
O35 Li1 Li2 141(3) . .
O42 Li1 Li2 136(3) . .
O27 Li1 Li2 94.2(19) . .
Li1 Li1 Li2 61.2(11) 7_575 .
O29 Li2 O3W 97(2) . .
O29 Li2 O3W 97(2) . 7_575
O3W Li2 O3W 93(3) . 7_575
O29 Li2 O2W 171(3) . .
O3W Li2 O2W 89.1(19) . .
O3W Li2 O2W 89.1(19) 7_575 .
O29 Li2 O24 83.2(19) . 7_575
O3W Li2 O24 92.7(5) . 7_575
O3W Li2 O24 175(3) 7_575 7_575
O2W Li2 O24 90(2) . 7_575
O29 Li2 O24 83.2(19) . .
O3W Li2 O24 175(3) . .
O3W Li2 O24 92.7(5) 7_575 .
O2W Li2 O24 90(2) . .
O24 Li2 O24 82(2) 7_575 .
O29 Li2 Li1 142(2) . .
O3W Li2 Li1 89(2) . .
O3W Li2 Li1 44.7(16) 7_575 .
O2W Li2 Li1 44.5(16) . .
O24 Li2 Li1 134(3) 7_575 .
O24 Li2 Li1 93.9(15) . .
O29 Li2 Li1 142(2) . 7_575
O3W Li2 Li1 44.7(16) . 7_575
O3W Li2 Li1 89(2) 7_575 7_575
O2W Li2 Li1 44.5(16) . 7_575
O24 Li2 Li1 93.9(15) 7_575 7_575
O24 Li2 Li1 134(3) . 7_575
Li1 Li2 Li1 58(2) . 7_575
O1W Li3 O8W 92(2) . .
O1W Li3 O4W 91.8(19) . 7_575
O8W Li3 O4W 95(3) . 7_575
O1W Li3 O41 176(3) . .
O8W Li3 O41 90(2) . .
O4W Li3 O41 91(2) 7_575 .
O1W Li3 O73 92(2) . .
O8W Li3 O73 95(2) . .
O4W Li3 O73 170(3) 7_575 .
O41 Li3 O73 85.0(17) . .
O1W Li3 O49 95(3) . .
O8W Li3 O49 171(3) . .
O4W Li3 O49 91(2) 7_575 .
O41 Li3 O49 82.0(17) . .
O73 Li3 O49 79(2) . .
O1W Li3 Li3 45.4(17) . 7_575
O8W Li3 Li3 46.8(14) . 7_575
O4W Li3 Li3 92.8(13) 7_575 7_575
O41 Li3 Li3 137.3(16) . 7_575
O73 Li3 Li3 96.4(12) . 7_575
O49 Li3 Li3 140.4(14) . 7_575
O1W Li3 Li4 45.7(12) . .
O8W Li3 Li4 94.5(18) . .
O4W Li3 Li4 46.1(11) 7_575 .
O41 Li3 Li4 137(2) . .
O73 Li3 Li4 137(2) . .
O49 Li3 Li4 95.0(18) . .
Li3 Li3 Li4 61.7(10) 7_575 .
O18 Li4 O18 84.8(10) 7_575 .
O18 Li4 O1W 93.0(13) 7_575 .
O18 Li4 O1W 93.0(13) . .
O18 Li4 O4W 92.5(5) 7_575 .
O18 Li4 O4W 177.1(14) . .
O1W Li4 O4W 88.3(13) . .
O18 Li4 O4W 177.1(14) 7_575 7_575
O18 Li4 O4W 92.5(5) . 7_575
O1W Li4 O4W 88.3(13) . 7_575
O4W Li4 O4W 90.1(12) . 7_575
O18 Li4 O15 85.6(13) 7_575 .
O18 Li4 O15 85.6(13) . .
O1W Li4 O15 178.1(14) . .
O4W Li4 O15 93.0(13) . .
O4W Li4 O15 93.0(13) 7_575 .
O18 Li4 Li3 94.2(15) 7_575 7_575
O18 Li4 Li3 135(2) . 7_575
O1W Li4 Li3 42.5(12) . 7_575
O4W Li4 Li3 45.8(13) . 7_575
O4W Li4 Li3 88.5(16) 7_575 7_575
O15 Li4 Li3 138.8(14) . 7_575
O18 Li4 Li3 135(2) 7_575 .
O18 Li4 Li3 94.2(15) . .
O1W Li4 Li3 42.5(12) . .
O4W Li4 Li3 88.5(16) . .
O4W Li4 Li3 45.8(13) 7_575 .
O15 Li4 Li3 138.8(14) . .
Li3 Li4 Li3 57(2) 7_575 .

loop_
_geom_bond_atom_site_label_1
_geom_bond_atom_site_label_2
_geom_bond_distance
_geom_bond_site_symmetry_2
W1 O1 1.712(8) .
W1 O2 1.894(10) .
W1 O5 1.901(9) .
W1 O3 1.905(3) .
W1 O4 1.923(10) .
W1 O6 2.350(8) .
W2 O7 1.746(14) .
W2 O8 1.896(11) 7_575
W2 O8 1.896(11) .
W2 O4 1.896(10) 7_575
W2 O4 1.896(10) .
W2 O9 2.293(12) .
W3 O10 1.738(12) .
W3 O11 1.823(10) 7_575
W3 O13 1.912(10) 7_575
W3 O12 1.935(7) .
W3 O8 1.983(10) .
W3 O9 2.342(8) .
W4 O39 1.738(10) .
W4 O26 1.819(9) .
W4 O13 1.928(10) .
W4 O37 1.939(9) .
W4 O2 2.002(9) .
W4 O6 2.330(9) .
W5 O50 1.728(9) .
W5 O17 1.844(8) .
W5 O21 1.907(3) .
W5 O37 1.964(9) .
W5 O5 2.012(9) .
W5 O6 2.315(8) .
W6 O78 1.736(10) .
W6 O31 1.842(9) .
W6 O22 1.919(4) .
W6 O51 1.943(11) .
W6 O79 2.007(9) .
W6 O111 2.319(9) .
W7 O86 1.748(11) .
W7 O28 1.804(9) .
W7 O81 1.922(10) .
W7 O51 1.955(10) .
W7 O84 1.993(9) .
W7 O111 2.331(10) .
W8 O93 1.702(12) .
W8 O71 1.824(10) .
W8 O81 1.912(10) .
W8 O38 1.943(7) .
W8 O91 1.989(10) .
W8 O87 2.330(9) .
W9 O74 1.716(15) .
W9 O108 1.895(12) 7_575
W9 O108 1.895(12) .
W9 O91 1.908(11) .
W9 O91 1.908(11) 7_575
W9 O87 2.325(13) .
W10 O113 1.718(11) .
W10 O79 1.907(11) .
W10 O48 1.910(3) .
W10 O84 1.921(11) .
W10 O108 1.942(11) .
W10 O111 2.369(10) .
W11 O56 1.755(13) .
W11 O54 1.830(10) .
W11 O103 1.898(12) .
W11 O83 1.917(12) .
W11 O106 1.987(10) .
W11 O82 2.301(9) .
W12 O96 1.739(11) .
W12 O32 1.806(9) .
W12 O83 1.923(11) .
W12 O45 1.958(10) .
W12 O100 1.982(11) .
W12 O76 2.343(9) .
W13 O53 1.726(10) .
W13 O30 1.822(9) .
W13 O45 1.928(9) .
W13 O75 1.928(9) .
W13 O64 2.005(9) .
W13 O76 2.317(9) .
W14 O34 1.730(10) .
W14 O66 1.823(9) .
W14 O46 1.896(11) .
W14 O75 1.905(10) .
W14 O55 2.020(10) .
W14 O99 2.304(8) .
W15 O95 1.754(13) .
W15 O109 1.807(10) .
W15 O104 1.885(11) .
W15 O46 1.970(11) .
W15 O43 2.018(11) .
W15 O99 2.358(9) .
W16 O114 1.747(13) .
W16 O47 1.820(10) .
W16 O104 1.934(12) .
W16 O103 1.991(12) .
W16 O101 1.993(11) .
W16 O82 2.332(9) .
W17 O102 1.743(12) .
W17 O89 1.887(11) .
W17 O101 1.886(12) .
W17 O105 1.905(11) .
W17 O106 1.927(12) .
W17 O82 2.350(9) .
W18 O61 1.706(9) .
W18 O64 1.889(10) .
W18 O100 1.908(11) .
W18 O62 1.909(10) .
W18 O89 1.936(11) .
W18 O76 2.375(8) .
W19 O69 1.721(11) .
W19 O43 1.906(10) .
W19 O55 1.907(10) .
W19 O105 1.912(11) .
W19 O62 1.928(10) .
W19 O99 2.357(9) .
W20 O65 1.728(10) .
W20 O52 1.804(10) .
W20 O77 1.920(11) .
W20 O58 1.928(10) .
W20 O85 1.998(11) .
W20 O92 2.316(9) .
W21 O110 1.754(11) .
W21 O90 1.809(10) .
W21 O77 1.925(12) .
W21 O80 1.951(11) .
W21 O97 1.976(11) .
W21 O68 2.291(9) .
W22 O94 1.729(13) .
W22 O63 1.834(10) .
W22 O80 1.917(11) .
W22 O57 1.923(10) .
W22 O98 1.987(12) .
W22 O68 2.332(9) .
W23 O16 1.724(10) .
W23 O33 1.802(9) .
W23 O57 1.889(10) .
W23 O19 1.947(9) .
W23 O36 2.010(10) .
W23 O40 2.351(8) .
W24 O20 1.754(10) .
W24 O23 1.837(8) .
W24 O67 1.918(9) .
W24 O19 1.930(9) .
W24 O25 2.002(9) .
W24 O40 2.311(9) .
W25 O60 1.736(11) .
W25 O14 1.812(8) .
W25 O67 1.917(9) .
W25 O58 1.955(10) .
W25 O72 2.002(10) .
W25 O92 2.297(9) .
W26 O70 1.738(10) .
W26 O85 1.898(10) .
W26 O88 1.905(9) .
W26 O72 1.917(10) .
W26 O112 1.925(11) .
W26 O92 2.360(9) .
W27 O44 1.736(11) .
W27 O36 1.890(10) .
W27 O25 1.897(9) .
W27 O88 1.918(10) .
W27 O59 1.939(10) .
W27 O40 2.370(8) .
W28 O107 1.739(12) .
W28 O59 1.887(10) .
W28 O97 1.905(11) .
W28 O112 1.918(11) .
W28 O98 1.919(12) .
W28 O68 2.339(9) .
Mo1 O18 1.681(9) .
Mo1 O11 2.010(10) .
Mo1 O26 2.067(8) .
Mo1 S2 2.295(4) .
Mo1 S1 2.319(4) .
Mo1 Mo2 2.8259(16) .
Mo2 O49 1.662(10) .
Mo2 O90 2.026(9) .
Mo2 O52 2.077(10) .
Mo2 S2 2.288(4) .
Mo2 S1 2.314(5) .
Mo3 O15 1.687(12) .
Mo3 O17 2.053(9) 7_575
Mo3 O17 2.053(9) .
Mo3 S3 2.298(4) .
Mo3 S3 2.298(4) 7_575
Mo3 Mo4 2.866(2) .
Mo4 O29 1.662(13) .
Mo4 O31 2.055(9) 7_575
Mo4 O31 2.055(9) .
Mo4 S3 2.286(4) .
Mo4 S3 2.286(4) 7_575
Mo5 O24 1.669(10) .
Mo5 O71 2.015(10) .
Mo5 O28 2.089(9) .
Mo5 S4 2.301(4) .
Mo5 S5 2.311(4) .
Mo5 Mo6 2.8167(16) .
Mo6 O27 1.667(10) .
Mo6 O54 2.006(10) .
Mo6 O32 2.061(9) .
Mo6 S4 2.302(4) .
Mo6 S5 2.309(4) .
Mo7 O42 1.673(10) .
Mo7 O47 2.013(10) .
Mo7 O109 2.060(11) .
Mo7 S6 2.297(5) .
Mo7 S7 2.316(5) .
Mo7 Mo7 2.832(2) 7_575
Mo8 O35 1.659(10) .
Mo8 O30 2.050(9) .
Mo8 O66 2.061(9) .
Mo8 S8 2.298(4) .
Mo8 S9 2.306(4) .
Mo8 Mo9 2.8785(16) .
Mo9 O41 1.671(10) .
Mo9 O23 2.061(8) .
Mo9 O14 2.076(9) .
Mo9 S9 2.290(4) .
Mo9 S8 2.298(4) .
Mo10 O73 1.675(10) .
Mo10 O63 2.015(10) .
Mo10 O33 2.079(9) .
Mo10 S10 2.293(4) .
Mo10 S11 2.311(5) .
Mo10 Mo10 2.838(2) 7_575
As1 O6 1.793(8) 7_575
As1 O6 1.793(8) .
As1 O9 1.812(12) .
As2 O111 1.779(10) .
As2 O111 1.779(10) 7_575
As2 O87 1.792(12) .
As3 O76 1.770(9) .
As3 O99 1.784(8) .
As3 O82 1.795(9) .
As4 O40 1.786(8) .
As4 O68 1.809(8) .
As4 O92 1.810(9) .
S6 Mo7 2.297(5) 7_575
S7 Mo7 2.316(5) 7_575
S10 Mo10 2.293(4) 7_575
S11 Mo10 2.311(5) 7_575
O3 W1 1.904(3) 7_575
O9 W3 2.342(8) 7_575
O11 W3 1.823(10) 7_575
O12 W3 1.935(7) 7_575
O13 W3 1.912(10) 7_575
O15 Li4 2.21(4) .
O18 Li4 2.099(17) .
O21 W5 1.907(3) 7_575
O22 W6 1.918(4) 7_575
O24 Li2 2.20(5) .
O27 Li1 2.24(5) .
O29 Li2 2.12(6) .
O35 Li1 2.18(5) .
O38 W8 1.943(7) 7_575
O41 Li3 2.21(5) .
O42 Li1 2.24(6) .
O48 W10 1.910(3) 7_575
O49 Li3 2.25(6) .
O73 Li3 2.23(6) .
O87 W8 2.330(9) 7_575
O1W Li3 2.06(5) .
O1W Li3 2.06(5) 7_575
O1W Li4 2.18(4) .
O2W Li1 2.14(6) .
O2W Li1 2.14(6) 7_575
O2W Li2 2.17(6) .
O3W Li1 2.15(6) 7_575
O3W Li2 2.15(5) .
O4W Li3 2.18(6) 7_575
O4W Li4 2.20(2) .
O7W Li1 2.15(5) 7_575
O7W Li1 2.15(5) .
O8W Li3 2.11(6) 7_575
O8W Li3 2.11(6) .
Li1 O3W 2.15(6) 7_575
Li1 Li1 2.94(9) 7_575
Li1 Li2 3.05(7) .
Li2 O3W 2.15(5) 7_575
Li2 O24 2.20(5) 7_575
Li2 Li1 3.05(7) 7_575
Li3 O4W 2.18(5) 7_575
Li3 Li3 2.89(10) 7_575
Li3 Li4 3.05(6) .
Li4 O18 2.099(17) 7_575
Li4 O4W 2.20(2) 7_575
Li4 Li3 3.05(6) 7_575
